data_7228279
loop_
_publ_author_name
'Machata, Marek'
'Nemec, Ivan'
'Herchel, Radovan'
'Tr\'avn\'i\<cek, Zden\<ek'

_publ_section_title
;
 An octanuclear Schiff-base complex with a Na2Ni6 core: structure,
 magnetism and DFT calculations
;
_journal_issue 42
_journal_name_full 'RSC Adv.'
_journal_page_first 25821
_journal_paper_doi 10.1039/C7RA01374D
_journal_volume 7
_journal_year 2017
_chemical_formula_sum 'C110 H107 N5 Na2 Ni6 O24'
_chemical_formula_weight 2281.24
_space_group_crystal_system monoclinic
_space_group_IT_number 14
_space_group_name_Hall '-P 2ybc'
_space_group_name_H-M_alt 'P 1 21/c 1'
_symmetry_space_group_name_Hall '-P 2ybc'
_symmetry_space_group_name_H-M 'P 1 21/c 1'
_atom_sites_solution_hydrogens mixed
_audit_creation_method SHELXL-2014/7
_audit_update_record
;
2017-01-31 deposited with the CCDC.
2017-05-02 downloaded from the CCDC.
;
_cell_angle_alpha 90
_cell_angle_beta 126.788(12)
_cell_angle_gamma 90
_cell_formula_units_Z 4
_cell_length_a 17.9459(5)
_cell_length_b 27.5058(6)
_cell_length_c 26.7230(7)
_cell_measurement_reflns_used 26185
_cell_measurement_temperature 150(2)
_cell_measurement_theta_max 33.3631
_cell_measurement_theta_min 2.9252
_cell_volume 10564.0(17)
_computing_structure_refinement 'SHELXL-2014/7 (Sheldrick, 2014)'
_diffrn_ambient_temperature 150(2)
_diffrn_measured_fraction_theta_full 0.989
_diffrn_measured_fraction_theta_max 0.989
_diffrn_measurement_device_type 'Xcalibur, Sapphire2, large Be window'
_diffrn_radiation_type MoK\a
_diffrn_radiation_wavelength 0.71073
_diffrn_reflns_av_R_equivalents 0.0601
_diffrn_reflns_av_unetI/netI 0.0930
_diffrn_reflns_Laue_measured_fraction_full 0.989
_diffrn_reflns_Laue_measured_fraction_max 0.989
_diffrn_reflns_limit_h_max 18
_diffrn_reflns_limit_h_min -21
_diffrn_reflns_limit_k_max 32
_diffrn_reflns_limit_k_min -28
_diffrn_reflns_limit_l_max 31
_diffrn_reflns_limit_l_min -28
_diffrn_reflns_number 83242
_diffrn_reflns_point_group_measured_fraction_full 0.989
_diffrn_reflns_point_group_measured_fraction_max 0.989
_diffrn_reflns_theta_full 25.000
_diffrn_reflns_theta_max 25.000
_diffrn_reflns_theta_min 2.930
_diffrn_source 'Enhance (Mo) X-ray Source'
_exptl_absorpt_coefficient_mu 1.131
_exptl_absorpt_correction_T_max 1.0000
_exptl_absorpt_correction_T_min 0.84408
_exptl_absorpt_correction_type multi-scan
_exptl_absorpt_process_details
;
CrysAlis RED, Oxford Diffraction Ltd.,
Version 1.171.33.52 (release 06-11-2009 CrysAlis171 .NET)
(compiled Nov  6 2009,16:24:50)
Empirical absorption correction using spherical harmonics,
 implemented in SCALE3 ABSPACK scaling algorithm.
;
_exptl_crystal_colour green
_exptl_crystal_density_diffrn 1.434
_exptl_crystal_description block
_exptl_crystal_F_000 4736
_exptl_crystal_preparation ', Magnetic properties'
_exptl_crystal_recrystallization_method 'slow diffusion of Et2O to acetone'
_exptl_crystal_size_max 0.4
_exptl_crystal_size_mid 0.36
_exptl_crystal_size_min 0.2
_refine_diff_density_max 1.324
_refine_diff_density_min -0.687
_refine_diff_density_rms 0.110
_refine_ls_extinction_method none
_refine_ls_goodness_of_fit_ref 0.935
_refine_ls_hydrogen_treatment mixed
_refine_ls_matrix_type full
_refine_ls_number_parameters 1297
_refine_ls_number_reflns 18415
_refine_ls_number_restraints 9
_refine_ls_restrained_S_all 0.938
_refine_ls_R_factor_all 0.1244
_refine_ls_R_factor_gt 0.0622
_refine_ls_shift/su_max 0.005
_refine_ls_shift/su_mean 0.000
_refine_ls_structure_factor_coef Fsqd
_refine_ls_weighting_details 'w=1/[\s^2^(Fo^2^)+(0.1129P)^2^] where P=(Fo^2^+2Fc^2^)/3'
_refine_ls_weighting_scheme calc
_refine_ls_wR_factor_gt 0.1629
_refine_ls_wR_factor_ref 0.1802
_reflns_Friedel_coverage 0.000
_reflns_number_gt 10183
_reflns_number_total 18415
_reflns_threshold_expression 'I > 2\s(I)'
_cod_data_source_file c7ra01374d2.cif
_cod_data_source_block 1
_cod_original_cell_volume 10564.0(14)
_cod_database_code 7228279
_shelx_shelxl_version_number 2014/7
_shelx_space_group_comment
;
The symmetry employed for this shelxl refinement is uniquely defined
by the following loop, which should always be used as a source of
symmetry information in preference to the above space-group names.
They are only intended as comments.
;

loop_
_space_group_symop_operation_xyz
'x, y, z'
'-x, y+1/2, -z+1/2'
'-x, -y, -z'
'x, -y-1/2, z-1/2'

loop_
_atom_site_label
_atom_site_type_symbol
_atom_site_fract_x
_atom_site_fract_y
_atom_site_fract_z
_atom_site_U_iso_or_equiv
_atom_site_adp_type
_atom_site_occupancy
_atom_site_site_symmetry_order
_atom_site_calc_flag
_atom_site_refinement_flags_posn
_atom_site_refinement_flags_adp
_atom_site_refinement_flags_occupancy
_atom_site_disorder_assembly
_atom_site_disorder_group
C1 C 0.6790(4) 0.9065(2) 0.2805(3) 0.0353(14) Uani 1 1 d . . . . .
C1S C 1.1190(7) 0.7069(4) 0.6663(5) 0.1018(13) Uani 1 1 d . . . . .
H1S1 H 1.0946 0.6776 0.6719 0.122 Uiso 1 1 calc R U . . .
H2S1 H 1.1835 0.7008 0.6838 0.122 Uiso 1 1 calc R U . . .
C2 C 0.6256(5) 0.9181(2) 0.2184(3) 0.0463(16) Uani 1 1 d . . . . .
H2 H 0.5646 0.9070 0.1923 0.056 Uiso 1 1 calc R U . . .
C2S C 1.1161(7) 0.7449(3) 0.7012(5) 0.1018(13) Uani 1 1 d . . . . .
H1S2 H 1.0528 0.7567 0.6789 0.122 Uiso 1 1 calc R U . . .
H2S2 H 1.1548 0.7717 0.7055 0.122 Uiso 1 1 calc R U . . .
C3 C 0.6600(5) 0.9458(3) 0.1940(3) 0.0585(19) Uani 1 1 d . . . . .
H3 H 0.6221 0.9536 0.1517 0.070 Uiso 1 1 calc R U . . .
C3S C 1.1514(6) 0.7268(3) 0.7676(5) 0.1018(13) Uani 1 1 d . . . . .
H1S3 H 1.1488 0.7531 0.7902 0.153 Uiso 1 1 calc R U . . .
H2S3 H 1.1126 0.7006 0.7634 0.153 Uiso 1 1 calc R U . . .
H3S3 H 1.2144 0.7156 0.7900 0.153 Uiso 1 1 calc R U . . .
C4 C 0.7523(6) 0.9623(3) 0.2325(3) 0.064(2) Uani 1 1 d . . . . .
H4 H 0.7757 0.9808 0.2157 0.077 Uiso 1 1 calc R U . . .
C4S C 1.0564(7) 0.6707(3) 0.5648(6) 0.114(4) Uani 1 1 d D . . . .
H1S4 H 1.0386 0.6801 0.5239 0.136 Uiso 1 1 calc R U . . .
H2S4 H 1.1170 0.6554 0.5869 0.136 Uiso 1 1 calc R U . . .
C5 C 0.8081(5) 0.9512(2) 0.2953(3) 0.0523(17) Uani 1 1 d . . . . .
H5 H 0.8693 0.9621 0.3208 0.063 Uiso 1 1 calc R U . . .
C5S C 0.9896(6) 0.6337(3) 0.5553(5) 0.097(3) Uani 1 1 d D . . . .
H1S5 H 0.9276 0.6475 0.5307 0.116 Uiso 1 1 calc R U . . .
H2S5 H 1.0052 0.6242 0.5955 0.116 Uiso 1 1 calc R U . . .
C6 C 0.7727(4) 0.9236(2) 0.3203(3) 0.0407(15) Uani 1 1 d . . . . .
C6S C 0.9902(8) 0.5895(3) 0.5225(5) 0.130(4) Uani 1 1 d D . . . .
H1S6 H 0.9461 0.5662 0.5172 0.195 Uiso 1 1 calc R U . . .
H2S6 H 0.9737 0.5986 0.4824 0.195 Uiso 1 1 calc R U . . .
H3S6 H 1.0513 0.5753 0.5471 0.195 Uiso 1 1 calc R U . . .
C7 C 0.9031(4) 0.9263(2) 0.4277(3) 0.0362(14) Uani 1 1 d . . . . .
H7 H 0.9281 0.9495 0.4164 0.043 Uiso 1 1 calc R U . . .
C7SA C 1.1001(6) 0.7573(4) 0.5833(5) 0.1018(13) Uani 0.579(12) 1 d D . P A 1
H7S1 H 1.0430 0.7711 0.5472 0.122 Uiso 0.579(12) 1 calc R U P A 1
H7S2 H 1.1204 0.7799 0.6171 0.122 Uiso 0.579(12) 1 calc R U P A 1
C7SB C 1.1001(6) 0.7573(4) 0.5833(5) 0.1018(13) Uani 0.421(12) 1 d D . P A 2
H7S3 H 1.0930 0.7849 0.6027 0.122 Uiso 0.421(12) 1 calc R U P A 2
H7S4 H 1.1666 0.7522 0.6068 0.122 Uiso 0.421(12) 1 calc R U P A 2
C8 C 0.9575(4) 0.9134(2) 0.4930(3) 0.0356(14) Uani 1 1 d . . . . .
C8SA C 1.1611(11) 0.7650(5) 0.5708(8) 0.1018(13) Uani 0.579(12) 1 d D . P A 1
H1S8 H 1.1567 0.7382 0.5455 0.122 Uiso 0.579(12) 1 calc R U P A 1
H2S8 H 1.2233 0.7646 0.6099 0.122 Uiso 0.579(12) 1 calc R U P A 1
C9 C 1.0424(4) 0.9392(2) 0.5336(3) 0.0458(16) Uani 1 1 d . . . . .
H9 H 1.0605 0.9614 0.5165 0.055 Uiso 1 1 calc R U . . .
C9SA C 1.1481(6) 0.8121(3) 0.5372(5) 0.1018(13) Uani 0.579(12) 1 d D . P A 1
H9S1 H 1.1946 0.8145 0.5302 0.153 Uiso 0.579(12) 1 calc R U P A 1
H9S2 H 1.0874 0.8126 0.4979 0.153 Uiso 0.579(12) 1 calc R U P A 1
H9S3 H 1.1542 0.8390 0.5623 0.153 Uiso 0.579(12) 1 calc R U P A 1
C9SB C 1.1481(6) 0.8121(3) 0.5372(5) 0.1018(13) Uani 0.421(12) 1 d . . P A 2
H9S4 H 1.1292 0.8241 0.4975 0.153 Uiso 0.421(12) 1 calc R U P A 2
H9S5 H 1.1529 0.8387 0.5623 0.153 Uiso 0.421(12) 1 calc R U P A 2
H9S6 H 1.2075 0.7963 0.5582 0.153 Uiso 0.421(12) 1 calc R U P A 2
C10 C 1.0983(4) 0.9325(2) 0.5969(3) 0.0560(18) Uani 1 1 d . . . . .
H10 H 1.1525 0.9506 0.6226 0.067 Uiso 1 1 calc R U . . .
C10S C -0.0126(6) 0.5153(3) 0.1862(4) 0.089(3) Uani 1 1 d . . . . .
H3S1 H 0.0091 0.4824 0.1984 0.134 Uiso 1 1 calc R U . . .
H4S1 H -0.0176 0.5232 0.1493 0.134 Uiso 1 1 calc R U . . .
H5S1 H -0.0724 0.5184 0.1777 0.134 Uiso 1 1 calc R U . . .
C11 C 1.0726(4) 0.8983(2) 0.6217(3) 0.0535(18) Uani 1 1 d . . . . .
H11 H 1.1110 0.8931 0.6646 0.064 Uiso 1 1 calc R U . . .
C11S C 0.0547(5) 0.5491(3) 0.2378(4) 0.074(2) Uani 1 1 d . . . . .
H6S1 H 0.1149 0.5468 0.2459 0.088 Uiso 1 1 calc R U . . .
H6S2 H 0.0327 0.5823 0.2261 0.088 Uiso 1 1 calc R U . . .
C12 C 0.9919(4) 0.8717(2) 0.5848(3) 0.0409(15) Uani 1 1 d . . . . .
H12 H 0.9762 0.8494 0.6033 0.049 Uiso 1 1 calc R U . . .
C12S C 0.1226(7) 0.5666(3) 0.3429(4) 0.095(3) Uani 1 1 d . . . . .
H120 H 0.1038 0.6002 0.3310 0.115 Uiso 1 1 calc R U . . .
H121 H 0.1856 0.5630 0.3559 0.115 Uiso 1 1 calc R U . . .
C13 C 0.9329(4) 0.87784(19) 0.5198(3) 0.0321(13) Uani 1 1 d . . . . .
C13S C 0.1181(7) 0.5526(4) 0.3962(5) 0.117(3) Uani 1 1 d . . . . .
H10S H 0.0577 0.5605 0.3849 0.176 Uiso 1 1 calc R U . . .
H11S H 0.1647 0.5703 0.4331 0.176 Uiso 1 1 calc R U . . .
H12S H 0.1290 0.5184 0.4041 0.176 Uiso 1 1 calc R U . . .
C14 C 0.8250(4) 0.7658(3) 0.4039(4) 0.0543(18) Uani 1 1 d . . . . .
C15 C 0.8796(6) 0.7351(3) 0.3894(4) 0.074(2) Uani 1 1 d . . . . .
C16 C 0.9270(8) 0.7580(5) 0.3693(5) 0.127(4) Uani 1 1 d . . . . .
H16 H 0.9248 0.7915 0.3641 0.152 Uiso 1 1 calc R U . . .
C17 C 0.9799(10) 0.7271(6) 0.3570(7) 0.155(5) Uani 1 1 d . . . . .
H17 H 1.0140 0.7404 0.3446 0.186 Uiso 1 1 calc R U . . .
C18 C 0.9782(9) 0.6773(6) 0.3643(5) 0.128(4) Uani 1 1 d . . . . .
H18 H 1.0113 0.6576 0.3557 0.154 Uiso 1 1 calc R U . . .
C19 C 0.9308(8) 0.6553(5) 0.3836(6) 0.124(4) Uani 1 1 d . . . . .
H19 H 0.9316 0.6218 0.3883 0.149 Uiso 1 1 calc R U . . .
C20 C 0.8821(6) 0.6855(3) 0.3956(5) 0.101(3) Uani 1 1 d . . . . .
H20 H 0.8491 0.6715 0.4086 0.121 Uiso 1 1 calc R U . . .
C21 C 0.7123(4) 0.9617(2) 0.4306(3) 0.0339(13) Uani 1 1 d . . . . .
C22 C 0.7838(4) 0.9759(2) 0.4909(3) 0.0346(14) Uani 1 1 d . . . . .
H22 H 0.8203 0.9526 0.5213 0.042 Uiso 1 1 calc R U . . .
C23 C 0.8012(4) 1.0248(2) 0.5062(3) 0.0430(15) Uani 1 1 d . . . . .
H23 H 0.8494 1.0342 0.5467 0.052 Uiso 1 1 calc R U . . .
C24 C 0.7469(5) 1.0596(2) 0.4611(3) 0.0526(18) Uani 1 1 d . . . . .
H24 H 0.7581 1.0924 0.4715 0.063 Uiso 1 1 calc R U . . .
C25 C 0.6760(5) 1.0460(2) 0.4006(3) 0.0508(17) Uani 1 1 d . . . . .
H25 H 0.6387 1.0695 0.3707 0.061 Uiso 1 1 calc R U . . .
C26 C 0.6607(4) 0.9971(2) 0.3847(3) 0.0392(14) Uani 1 1 d . . . . .
C27 C 0.5524(4) 1.0041(2) 0.2764(3) 0.0463(16) Uani 1 1 d . . . . .
H27 H 0.5793 1.0344 0.2823 0.056 Uiso 1 1 calc R U . . .
C28 C 0.4747(4) 0.9920(2) 0.2133(3) 0.0415(15) Uani 1 1 d . . . . .
C29 C 0.4526(5) 1.0265(2) 0.1675(3) 0.0480(16) Uani 1 1 d . . . . .
H29 H 0.4905 1.0536 0.1790 0.058 Uiso 1 1 calc R U . . .
C30 C 0.3775(5) 1.0213(2) 0.1070(3) 0.0523(17) Uani 1 1 d . . . . .
H30 H 0.3651 1.0443 0.0775 0.063 Uiso 1 1 calc R U . . .
C31 C 0.3192(4) 0.9814(2) 0.0892(3) 0.0447(15) Uani 1 1 d . . . . .
H31 H 0.2665 0.9781 0.0482 0.054 Uiso 1 1 calc R U . . .
C32 C 0.3403(4) 0.9470(2) 0.1329(3) 0.0404(15) Uani 1 1 d . . . . .
H32 H 0.3005 0.9206 0.1204 0.048 Uiso 1 1 calc R U . . .
C33 C 0.4182(4) 0.9496(2) 0.1951(3) 0.0356(14) Uani 1 1 d . . . . .
C34 C 0.5027(4) 0.95428(19) 0.3967(3) 0.0333(14) Uani 1 1 d . . . . .
C35 C 0.4377(4) 0.9867(2) 0.3528(3) 0.0401(14) Uani 1 1 d . . . . .
H35 H 0.3968 0.9780 0.3109 0.048 Uiso 1 1 calc R U . . .
C36 C 0.4347(5) 1.0336(2) 0.3731(4) 0.0526(18) Uani 1 1 d . . . . .
H36 H 0.3909 1.0561 0.3446 0.063 Uiso 1 1 calc R U . . .
C37 C 0.4972(5) 1.0458(2) 0.4355(4) 0.0528(18) Uani 1 1 d . . . . .
H37 H 0.4960 1.0768 0.4487 0.063 Uiso 1 1 calc R U . . .
C38 C 0.5595(5) 1.0132(2) 0.4770(3) 0.0475(16) Uani 1 1 d . . . . .
H38 H 0.6010 1.0222 0.5187 0.057 Uiso 1 1 calc R U . . .
C39 C 0.5636(4) 0.9670(2) 0.4596(3) 0.0361(14) Uani 1 1 d . . . . .
C40 C 0.6804(4) 0.9343(2) 0.5586(3) 0.0471(16) Uani 1 1 d . . . . .
H40 H 0.6710 0.9620 0.5741 0.057 Uiso 1 1 calc R U . . .
C41 C 0.7514(4) 0.9015(2) 0.6041(3) 0.0441(16) Uani 1 1 d . . . . .
C42 C 0.7920(5) 0.9135(3) 0.6672(3) 0.0571(18) Uani 1 1 d . . . . .
H42 H 0.7711 0.9408 0.6761 0.069 Uiso 1 1 calc R U . . .
C43 C 0.8594(5) 0.8863(3) 0.7140(4) 0.072(2) Uani 1 1 d . . . . .
H43 H 0.8859 0.8951 0.7551 0.086 Uiso 1 1 calc R U . . .
C44 C 0.8901(5) 0.8453(3) 0.7020(3) 0.065(2) Uani 1 1 d . . . . .
H44 H 0.9362 0.8260 0.7348 0.079 Uiso 1 1 calc R U . . .
C45 C 0.8531(4) 0.8331(2) 0.6423(3) 0.0441(15) Uani 1 1 d . . . . .
H45 H 0.8753 0.8054 0.6352 0.053 Uiso 1 1 calc R U . . .
C46 C 0.7843(4) 0.8596(2) 0.5916(3) 0.0357(14) Uani 1 1 d . . . . .
C47 C 0.8182(4) 0.7224(2) 0.5567(3) 0.0405(15) Uani 1 1 d . . . . .
C48 C 0.8298(4) 0.6739(2) 0.5860(3) 0.0409(15) Uani 1 1 d . . . . .
C49 C 0.9033(5) 0.6644(3) 0.6464(3) 0.0591(19) Uani 1 1 d . . . . .
H49 H 0.9465 0.6888 0.6699 0.071 Uiso 1 1 calc R U . . .
C50 C 0.9154(6) 0.6200(3) 0.6735(4) 0.073(2) Uani 1 1 d . . . . .
H50 H 0.9654 0.6148 0.7151 0.088 Uiso 1 1 calc R U . . .
C51 C 0.8555(7) 0.5841(3) 0.6402(4) 0.079(2) Uani 1 1 d . . . . .
H51 H 0.8642 0.5538 0.6584 0.094 Uiso 1 1 calc R U . . .
C52 C 0.7808(6) 0.5919(3) 0.5789(4) 0.075(2) Uani 1 1 d . . . . .
H52 H 0.7394 0.5667 0.5556 0.090 Uiso 1 1 calc R U . . .
C53 C 0.7670(5) 0.6370(2) 0.5520(3) 0.0524(17) Uani 1 1 d . . . . .
H53 H 0.7155 0.6424 0.5110 0.063 Uiso 1 1 calc R U . . .
C54 C 0.5051(4) 0.8301(2) 0.4788(3) 0.0371(14) Uani 1 1 d . . . . .
C55 C 0.5587(5) 0.8164(2) 0.5411(3) 0.0449(16) Uani 1 1 d . . . . .
H55 H 0.6197 0.8062 0.5605 0.054 Uiso 1 1 calc R U . . .
C56 C 0.5235(5) 0.8176(2) 0.5747(3) 0.0534(17) Uani 1 1 d . . . . .
H56 H 0.5609 0.8086 0.6166 0.064 Uiso 1 1 calc R U . . .
C57 C 0.4355(6) 0.8316(3) 0.5475(4) 0.0606(19) Uani 1 1 d . . . . .
H57 H 0.4118 0.8313 0.5703 0.073 Uiso 1 1 calc R U . . .
C58 C 0.3798(5) 0.8466(2) 0.4861(4) 0.0515(17) Uani 1 1 d . . . . .
H58 H 0.3188 0.8564 0.4675 0.062 Uiso 1 1 calc R U . . .
C59 C 0.4161(4) 0.8468(2) 0.4518(3) 0.0404(15) Uani 1 1 d . . . . .
C60 C 0.2971(4) 0.8916(2) 0.3628(3) 0.0491(17) Uani 1 1 d . . . . .
H60 H 0.2769 0.9003 0.3865 0.059 Uiso 1 1 calc R U . . .
C61 C 0.2467(4) 0.9118(2) 0.3017(3) 0.0487(17) Uani 1 1 d . . . . .
C62 C 0.1775(4) 0.9465(3) 0.2855(4) 0.0592(19) Uani 1 1 d . . . . .
H62 H 0.1650 0.9530 0.3140 0.071 Uiso 1 1 calc R U . . .
C63 C 0.1286(5) 0.9706(3) 0.2303(4) 0.070(2) Uani 1 1 d . . . . .
H63 H 0.0846 0.9938 0.2213 0.084 Uiso 1 1 calc R U . . .
C64 C 0.1462(5) 0.9596(3) 0.1877(4) 0.075(2) Uani 1 1 d . . . . .
H64 H 0.1121 0.9753 0.1492 0.090 Uiso 1 1 calc R U . . .
C65 C 0.2132(4) 0.9257(2) 0.2007(3) 0.0525(17) Uani 1 1 d . . . . .
H65 H 0.2247 0.9199 0.1717 0.063 Uiso 1 1 calc R U . . .
C66 C 0.2627(4) 0.9008(2) 0.2566(3) 0.0384(15) Uani 1 1 d . . . . .
C67 C 0.3487(4) 0.82333(19) 0.1256(3) 0.0365(14) Uani 1 1 d . . . . .
C68 C 0.3273(5) 0.8125(2) 0.0630(3) 0.0485(16) Uani 1 1 d . . . . .
C69 C 0.2418(6) 0.8237(4) 0.0097(4) 0.092(3) Uani 1 1 d . . . . .
H69 H 0.1970 0.8385 0.0116 0.110 Uiso 1 1 calc R U . . .
C70 C 0.2227(8) 0.8124(5) -0.0485(4) 0.132(4) Uani 1 1 d . . . . .
H70 H 0.1645 0.8190 -0.0855 0.158 Uiso 1 1 calc R U . . .
C71 C 0.2909(8) 0.7917(4) -0.0498(5) 0.097(3) Uani 1 1 d . . . . .
H71 H 0.2783 0.7846 -0.0882 0.116 Uiso 1 1 calc R U . . .
C72 C 0.3736(7) 0.7816(3) 0.0018(4) 0.079(2) Uani 1 1 d . . . . .
H72 H 0.4193 0.7681 -0.0003 0.095 Uiso 1 1 calc R U . . .
C73 C 0.3925(5) 0.7912(2) 0.0595(3) 0.0611(19) Uani 1 1 d . . . . .
H73 H 0.4502 0.7831 0.0960 0.073 Uiso 1 1 calc R U . . .
C74 C 0.3670(4) 0.7548(2) 0.2812(3) 0.0356(14) Uani 1 1 d . . . . .
C75 C 0.3442(4) 0.7008(2) 0.2748(3) 0.0399(15) Uani 1 1 d . . . . .
C76 C 0.3390(4) 0.6736(2) 0.2288(3) 0.0558(18) Uani 1 1 d . . . . .
H76 H 0.3499 0.6881 0.2023 0.067 Uiso 1 1 calc R U . . .
C77 C 0.3173(5) 0.6241(2) 0.2230(4) 0.067(2) Uani 1 1 d . . . . .
H77 H 0.3147 0.6054 0.1930 0.080 Uiso 1 1 calc R U . . .
C78 C 0.3001(5) 0.6035(3) 0.2609(4) 0.079(3) Uani 1 1 d . . . . .
H78 H 0.2868 0.5704 0.2571 0.095 Uiso 1 1 calc R U . . .
C79 C 0.3018(5) 0.6304(3) 0.3051(4) 0.068(2) Uani 1 1 d . . . . .
H79 H 0.2863 0.6161 0.3293 0.082 Uiso 1 1 calc R U . . .
C80 C 0.3272(4) 0.6792(2) 0.3130(3) 0.0487(16) Uani 1 1 d . . . . .
H80 H 0.3326 0.6972 0.3445 0.058 Uiso 1 1 calc R U . . .
C81 C 0.5957(4) 0.7095(2) 0.3352(3) 0.0457(16) Uani 1 1 d . . . . .
C82 C 0.6362(5) 0.6709(3) 0.3155(3) 0.0596(19) Uani 1 1 d . . . . .
C83 C 0.6441(7) 0.6781(4) 0.2669(4) 0.097(3) Uani 1 1 d . . . . .
H83 H 0.6241 0.7075 0.2453 0.116 Uiso 1 1 calc R U . . .
C84 C 0.6801(8) 0.6438(4) 0.2504(4) 0.121(4) Uani 1 1 d . . . . .
H84 H 0.6818 0.6490 0.2167 0.145 Uiso 1 1 calc R U . . .
C85 C 0.7141(7) 0.6009(3) 0.2839(4) 0.098(3) Uani 1 1 d . . . . .
H85 H 0.7409 0.5778 0.2738 0.117 Uiso 1 1 calc R U . . .
C86 C 0.7084(7) 0.5926(3) 0.3317(5) 0.090(3) Uani 1 1 d . . . . .
H86 H 0.7306 0.5637 0.3543 0.107 Uiso 1 1 calc R U . . .
C87 C 0.6691(6) 0.6276(3) 0.3463(4) 0.078(2) Uani 1 1 d . . . . .
H87 H 0.6649 0.6214 0.3787 0.093 Uiso 1 1 calc R U . . .
C88 C 0.5171(4) 0.6379(2) 0.4445(3) 0.0414(15) Uani 1 1 d . . . . .
C89 C 0.4769(4) 0.5998(2) 0.4615(3) 0.0415(15) Uani 1 1 d . . . . .
C90 C 0.4418(4) 0.5566(2) 0.4289(3) 0.0522(17) Uani 1 1 d . . . . .
H90 H 0.4486 0.5491 0.3979 0.063 Uiso 1 1 calc R U . . .
C91 C 0.3976(5) 0.5248(2) 0.4420(3) 0.0590(19) Uani 1 1 d . . . . .
H91 H 0.3730 0.4962 0.4191 0.071 Uiso 1 1 calc R U . . .
C92 C 0.3887(5) 0.5345(3) 0.4889(3) 0.0629(19) Uani 1 1 d . . . . .
H92 H 0.3580 0.5128 0.4975 0.075 Uiso 1 1 calc R U . . .
C93 C 0.4266(5) 0.5774(3) 0.5232(3) 0.063(2) Uani 1 1 d . . . . .
H93 H 0.4232 0.5839 0.5559 0.076 Uiso 1 1 calc R U . . .
C94 C 0.4687(5) 0.6098(2) 0.5086(3) 0.0527(17) Uani 1 1 d . . . . .
H94 H 0.4921 0.6388 0.5307 0.063 Uiso 1 1 calc R U . . .
C95 C 0.6919(7) 0.7982(5) 0.1834(5) 0.115(2) Uani 1 1 d . . . . .
C96 C 0.6736(7) 0.7993(4) 0.1232(4) 0.115(2) Uani 1 1 d . . . . .
H96A H 0.7143 0.7770 0.1228 0.172 Uiso 1 1 calc R U . . .
H96B H 0.6840 0.8316 0.1149 0.172 Uiso 1 1 calc R U . . .
H96C H 0.6101 0.7901 0.0917 0.172 Uiso 1 1 calc R U . . .
C97 C 0.7824(6) 0.8209(4) 0.2333(5) 0.115(2) Uani 1 1 d . . . . .
H97A H 0.7874 0.8521 0.2194 0.172 Uiso 1 1 calc R U . . .
H97B H 0.8323 0.8004 0.2424 0.172 Uiso 1 1 calc R U . . .
H97C H 0.7858 0.8249 0.2703 0.172 Uiso 1 1 calc R U . . .
N1 N 0.8235(3) 0.90872(17) 0.3839(2) 0.0356(11) Uani 1 1 d . . . . .
N1S N 1.0673(6) 0.7159(2) 0.5989(4) 0.096(2) Uani 1 1 d . . . . .
H1S H 1.0042 0.7246 0.5842 0.115 Uiso 1 1 calc R U . A 1
N2 N 0.5878(3) 0.97801(17) 0.3243(2) 0.0394(12) Uani 1 1 d . . . . .
N3 N 0.6292(3) 0.92978(17) 0.4998(2) 0.0382(12) Uani 1 1 d . . . . .
N4 N 0.3681(3) 0.86232(17) 0.3894(2) 0.0389(12) Uani 1 1 d . . . . .
Ni1 Ni 0.75102(5) 0.86214(3) 0.39673(3) 0.03208(19) Uani 1 1 d . . . . .
Ni2 Ni 0.55743(5) 0.90742(2) 0.32258(3) 0.03071(19) Uani 1 1 d . . . . .
Ni3 Ni 0.63611(5) 0.87350(2) 0.45382(3) 0.02987(19) Uani 1 1 d . . . . .
Ni4 Ni 0.79520(5) 0.79650(3) 0.49787(3) 0.0338(2) Uani 1 1 d . . . . .
Ni5 Ni 0.43460(5) 0.84565(2) 0.35265(3) 0.03255(19) Uani 1 1 d . . . . .
Ni6 Ni 0.38191(5) 0.84508(2) 0.22518(3) 0.03352(19) Uani 1 1 d . . . . .
O1 O 0.6455(2) 0.87833(13) 0.30397(16) 0.0334(9) Uani 1 1 d . . . . .
O1S O 0.0626(4) 0.53590(19) 0.2924(3) 0.0795(15) Uani 1 1 d . . . . .
O2 O 0.8580(2) 0.85166(13) 0.48592(17) 0.0364(9) Uani 1 1 d . . . . .
O3 O 0.7873(3) 0.80261(16) 0.3705(2) 0.0499(11) Uani 1 1 d . . . . .
O4 O 0.8275(3) 0.75294(15) 0.4511(2) 0.0473(11) Uani 1 1 d . . . . .
O5 O 0.6890(2) 0.91450(12) 0.41640(16) 0.0303(8) Uani 1 1 d . . . . .
O6 O 0.4380(2) 0.91417(13) 0.23476(17) 0.0366(9) Uani 1 1 d . . . . .
O7 O 0.7505(2) 0.84598(13) 0.53391(18) 0.0363(9) Uani 1 1 d . . . . .
O8 O 0.5109(2) 0.91014(12) 0.37727(17) 0.0316(9) Uani 1 1 d . . . . .
O9 O 0.6796(2) 0.82129(12) 0.41991(17) 0.0313(9) Uani 1 1 d . . . . .
O10 O 0.4995(2) 0.84030(12) 0.31119(16) 0.0297(8) Uani 1 1 d D . . . .
O11 O 0.8884(2) 0.74802(14) 0.57499(18) 0.0425(10) Uani 1 1 d . . . . .
O12 O 0.7377(3) 0.73646(14) 0.51271(18) 0.0408(10) Uani 1 1 d . . . . .
O13 O 0.5379(2) 0.82694(12) 0.44427(17) 0.0338(9) Uani 1 1 d . . . . .
O14 O 0.3253(2) 0.86772(14) 0.26791(18) 0.0389(10) Uani 1 1 d . . . . .
O15 O 0.2841(3) 0.83789(14) 0.12835(18) 0.0412(10) Uani 1 1 d . . . . .
O16 O 0.4306(3) 0.81951(14) 0.17410(19) 0.0409(10) Uani 1 1 d . . . . .
O17 O 0.3489(3) 0.77511(13) 0.23326(19) 0.0386(10) Uani 1 1 d . . . . .
O18 O 0.3999(3) 0.77372(13) 0.33304(19) 0.0375(9) Uani 1 1 d . . . . .
O19 O 0.5351(3) 0.62252(14) 0.4060(2) 0.0458(10) Uani 1 1 d . . . . .
H19A H 0.5455 0.6459 0.3920 0.069 Uiso 1 1 calc R U . . .
O20 O 0.5301(3) 0.67917(15) 0.46417(19) 0.0471(10) Uani 1 1 d . . . . .
O21 O 0.5829(3) 0.69747(14) 0.3738(2) 0.0452(10) Uani 1 1 d . . . . .
O22 O 0.5884(3) 0.75215(14) 0.3160(2) 0.0485(11) Uani 1 1 d D . . . .
O23 O 0.6362(4) 0.78817(19) 0.1924(2) 0.0736(15) Uani 1 1 d . . . . .
Na1 Na 0.58852(17) 0.80541(9) 0.25183(12) 0.0510(6) Uani 1 1 d . . . . .
Na2 Na 0.57521(15) 0.74791(8) 0.43825(11) 0.0421(6) Uani 1 1 d . . . . .
C8SB C 1.0731(13) 0.7741(7) 0.5270(9) 0.1018(13) Uani 0.421(12) 1 d D . P A 2
H8S2 H 1.0128 0.7898 0.5056 0.122 Uiso 0.421(12) 1 calc R U P A 2
H8S3 H 1.0675 0.7473 0.5014 0.122 Uiso 0.421(12) 1 calc R U P A 2
H100 H 0.650(6) 0.798(3) 0.387(3) 0.153 Uiso 1 1 d D U . . .
H101 H 0.521(5) 0.8071(14) 0.312(5) 0.153 Uiso 1 1 d D U . . .

loop_
_atom_site_aniso_label
_atom_site_aniso_U_11
_atom_site_aniso_U_22
_atom_site_aniso_U_33
_atom_site_aniso_U_23
_atom_site_aniso_U_13
_atom_site_aniso_U_12
C1 0.041(3) 0.039(3) 0.035(4) 0.005(3) 0.028(3) 0.007(3)
C1S 0.091(3) 0.086(3) 0.126(4) -0.004(3) 0.064(3) -0.009(2)
C2 0.057(4) 0.049(4) 0.036(4) 0.004(3) 0.029(3) 0.002(3)
C2S 0.091(3) 0.086(3) 0.126(4) -0.004(3) 0.064(3) -0.009(2)
C3 0.077(5) 0.057(4) 0.047(4) 0.013(4) 0.040(4) 0.006(4)
C3S 0.091(3) 0.086(3) 0.126(4) -0.004(3) 0.064(3) -0.009(2)
C4 0.095(6) 0.063(5) 0.056(5) 0.007(4) 0.057(5) -0.014(4)
C4S 0.130(8) 0.045(5) 0.196(12) -0.041(6) 0.114(9) -0.021(5)
C5 0.055(4) 0.063(5) 0.048(5) 0.001(4) 0.036(4) -0.009(3)
C5S 0.071(6) 0.112(8) 0.098(7) -0.005(6) 0.045(6) -0.004(5)
C6 0.050(4) 0.043(4) 0.038(4) -0.003(3) 0.031(3) -0.006(3)
C6S 0.155(10) 0.071(7) 0.122(9) -0.027(6) 0.062(8) -0.030(6)
C7 0.036(3) 0.040(3) 0.041(4) 0.002(3) 0.027(3) -0.005(3)
C7SA 0.091(3) 0.086(3) 0.126(4) -0.004(3) 0.064(3) -0.009(2)
C7SB 0.091(3) 0.086(3) 0.126(4) -0.004(3) 0.064(3) -0.009(2)
C8 0.032(3) 0.038(3) 0.038(4) -0.002(3) 0.022(3) -0.003(3)
C8SA 0.091(3) 0.086(3) 0.126(4) -0.004(3) 0.064(3) -0.009(2)
C9 0.042(4) 0.040(4) 0.060(5) 0.002(3) 0.033(4) -0.001(3)
C9SA 0.091(3) 0.086(3) 0.126(4) -0.004(3) 0.064(3) -0.009(2)
C9SB 0.091(3) 0.086(3) 0.126(4) -0.004(3) 0.064(3) -0.009(2)
C10 0.042(4) 0.052(4) 0.055(5) -0.008(4) 0.019(4) -0.015(3)
C10S 0.082(6) 0.094(7) 0.114(8) 0.003(6) 0.071(6) -0.001(5)
C11 0.043(4) 0.057(4) 0.039(4) 0.001(3) 0.013(3) -0.001(3)
C11S 0.073(5) 0.061(5) 0.102(7) 0.015(5) 0.061(5) 0.009(4)
C12 0.035(3) 0.042(4) 0.045(4) 0.002(3) 0.024(3) 0.000(3)
C12S 0.092(7) 0.074(6) 0.086(7) 0.004(6) 0.034(6) 0.004(5)
C13 0.030(3) 0.029(3) 0.041(4) -0.006(3) 0.023(3) 0.000(3)
C13S 0.125(8) 0.103(8) 0.096(8) 0.013(7) 0.051(7) 0.013(7)
C14 0.043(4) 0.055(5) 0.050(5) -0.013(4) 0.020(4) 0.005(3)
C15 0.084(6) 0.072(6) 0.073(6) -0.002(5) 0.050(5) 0.021(5)
C16 0.146(9) 0.154(11) 0.145(10) -0.003(8) 0.123(9) 0.026(8)
C17 0.184(13) 0.169(14) 0.189(14) 0.009(11) 0.153(12) 0.047(11)
C18 0.130(10) 0.133(12) 0.105(9) -0.012(8) 0.061(8) 0.045(9)
C19 0.123(9) 0.104(9) 0.160(12) -0.034(8) 0.092(9) 0.017(7)
C20 0.095(6) 0.077(7) 0.103(8) -0.011(6) 0.044(6) 0.028(5)
C21 0.043(3) 0.027(3) 0.038(4) -0.006(3) 0.028(3) -0.006(3)
C22 0.034(3) 0.041(4) 0.033(4) -0.002(3) 0.022(3) -0.003(3)
C23 0.044(4) 0.043(4) 0.044(4) -0.015(3) 0.027(3) -0.018(3)
C24 0.075(5) 0.028(3) 0.064(5) -0.010(4) 0.047(4) -0.022(3)
C25 0.063(4) 0.038(4) 0.049(4) 0.002(3) 0.032(4) -0.005(3)
C26 0.045(3) 0.036(4) 0.041(4) -0.002(3) 0.028(3) -0.008(3)
C27 0.054(4) 0.033(3) 0.053(5) -0.006(3) 0.033(4) -0.008(3)
C28 0.053(4) 0.034(3) 0.040(4) 0.000(3) 0.029(3) -0.003(3)
C29 0.063(4) 0.039(4) 0.046(4) -0.001(3) 0.034(4) -0.007(3)
C30 0.075(5) 0.040(4) 0.046(4) 0.010(3) 0.038(4) 0.013(4)
C31 0.047(4) 0.040(4) 0.040(4) -0.002(3) 0.022(3) 0.001(3)
C32 0.045(4) 0.030(3) 0.040(4) -0.001(3) 0.022(3) 0.003(3)
C33 0.034(3) 0.033(3) 0.040(4) -0.003(3) 0.022(3) 0.005(3)
C34 0.040(3) 0.022(3) 0.050(4) -0.001(3) 0.033(3) -0.005(3)
C35 0.043(3) 0.038(4) 0.045(4) 0.004(3) 0.029(3) -0.001(3)
C36 0.060(4) 0.031(4) 0.086(6) 0.016(4) 0.054(5) 0.016(3)
C37 0.080(5) 0.035(4) 0.074(5) -0.014(4) 0.062(5) -0.006(4)
C38 0.072(4) 0.033(4) 0.059(4) -0.005(3) 0.050(4) -0.009(3)
C39 0.040(3) 0.029(3) 0.052(4) -0.006(3) 0.035(3) -0.006(3)
C40 0.053(4) 0.047(4) 0.054(5) -0.017(4) 0.039(4) -0.016(3)
C41 0.038(3) 0.047(4) 0.052(4) 0.001(3) 0.029(3) -0.007(3)
C42 0.061(4) 0.061(5) 0.059(5) -0.017(4) 0.041(4) -0.007(4)
C43 0.058(5) 0.100(7) 0.039(5) -0.007(5) 0.019(4) -0.004(5)
C44 0.065(5) 0.079(6) 0.052(5) 0.002(4) 0.035(4) 0.007(4)
C45 0.043(3) 0.054(4) 0.032(4) 0.001(3) 0.020(3) 0.003(3)
C46 0.039(3) 0.038(3) 0.035(4) -0.001(3) 0.025(3) -0.007(3)
C47 0.042(4) 0.040(4) 0.035(4) 0.001(3) 0.021(3) -0.001(3)
C48 0.045(4) 0.032(3) 0.048(4) 0.007(3) 0.029(3) 0.000(3)
C49 0.062(4) 0.053(4) 0.054(5) 0.013(4) 0.030(4) 0.001(4)
C50 0.082(5) 0.061(5) 0.062(5) 0.024(5) 0.035(5) 0.010(5)
C51 0.112(7) 0.056(5) 0.088(7) 0.027(5) 0.070(6) 0.012(5)
C52 0.094(6) 0.042(4) 0.097(7) -0.006(5) 0.061(6) -0.009(4)
C53 0.060(4) 0.040(4) 0.053(4) 0.002(3) 0.032(4) -0.002(3)
C54 0.049(4) 0.029(3) 0.046(4) -0.011(3) 0.035(3) -0.016(3)
C55 0.062(4) 0.035(3) 0.046(4) -0.006(3) 0.037(4) -0.008(3)
C56 0.074(5) 0.050(4) 0.052(4) -0.006(3) 0.047(4) -0.012(4)
C57 0.080(5) 0.054(4) 0.079(6) -0.009(4) 0.065(5) -0.010(4)
C58 0.061(4) 0.041(4) 0.079(5) -0.009(4) 0.057(4) -0.006(3)
C59 0.048(4) 0.034(3) 0.050(4) -0.008(3) 0.035(3) -0.005(3)
C60 0.052(4) 0.043(4) 0.069(5) -0.012(4) 0.045(4) -0.009(3)
C61 0.036(3) 0.042(4) 0.062(5) -0.004(3) 0.026(4) 0.006(3)
C62 0.046(4) 0.063(5) 0.065(5) -0.011(4) 0.031(4) 0.010(4)
C63 0.064(5) 0.064(5) 0.072(6) -0.007(4) 0.035(5) 0.024(4)
C64 0.068(5) 0.071(5) 0.063(5) 0.002(4) 0.027(5) 0.019(4)
C65 0.041(4) 0.053(4) 0.050(4) -0.008(4) 0.020(3) 0.009(3)
C66 0.024(3) 0.036(3) 0.044(4) -0.010(3) 0.015(3) -0.003(3)
C67 0.047(4) 0.022(3) 0.044(4) -0.009(3) 0.029(4) -0.006(3)
C68 0.066(4) 0.038(4) 0.043(4) -0.002(3) 0.034(4) -0.007(3)
C69 0.066(5) 0.135(8) 0.055(6) 0.000(5) 0.026(5) 0.016(5)
C70 0.098(8) 0.216(14) 0.047(6) 0.004(7) 0.025(6) 0.017(9)
C71 0.126(9) 0.110(8) 0.061(7) -0.018(6) 0.059(7) -0.010(7)
C72 0.126(8) 0.057(5) 0.072(6) 0.000(5) 0.069(6) 0.005(5)
C73 0.087(5) 0.050(4) 0.053(5) -0.001(4) 0.045(4) 0.007(4)
C74 0.031(3) 0.032(3) 0.043(4) -0.002(3) 0.022(3) -0.001(3)
C75 0.028(3) 0.032(3) 0.042(4) -0.002(3) 0.011(3) -0.004(3)
C76 0.065(4) 0.031(4) 0.056(5) -0.007(3) 0.029(4) 0.002(3)
C77 0.075(5) 0.030(4) 0.061(5) -0.006(4) 0.022(4) 0.004(3)
C78 0.068(5) 0.031(4) 0.068(6) 0.004(4) 0.003(4) -0.009(4)
C79 0.064(5) 0.044(4) 0.061(5) 0.009(4) 0.019(4) -0.017(4)
C80 0.039(3) 0.046(4) 0.040(4) -0.002(3) 0.012(3) -0.011(3)
C81 0.053(4) 0.034(4) 0.035(4) -0.012(3) 0.018(3) -0.009(3)
C82 0.078(5) 0.049(4) 0.054(5) -0.001(4) 0.041(4) 0.004(4)
C83 0.140(8) 0.097(7) 0.069(6) 0.021(5) 0.070(6) 0.051(6)
C84 0.199(11) 0.099(7) 0.085(7) 0.017(6) 0.095(8) 0.081(8)
C85 0.162(9) 0.065(6) 0.101(7) 0.012(5) 0.097(7) 0.043(6)
C86 0.134(8) 0.054(5) 0.128(8) 0.007(5) 0.104(7) 0.026(5)
C87 0.113(7) 0.054(5) 0.110(7) 0.008(5) 0.090(6) 0.011(5)
C88 0.043(3) 0.041(4) 0.044(4) -0.007(3) 0.027(3) -0.002(3)
C89 0.043(3) 0.036(4) 0.041(4) 0.003(3) 0.023(3) -0.001(3)
C90 0.066(4) 0.050(4) 0.051(4) 0.001(4) 0.040(4) -0.001(4)
C91 0.081(5) 0.042(4) 0.063(5) -0.004(4) 0.048(4) -0.012(4)
C92 0.093(5) 0.047(4) 0.063(5) 0.000(4) 0.054(5) -0.009(4)
C93 0.093(5) 0.055(5) 0.065(5) -0.009(4) 0.060(5) -0.012(4)
C94 0.071(5) 0.039(4) 0.060(5) -0.006(3) 0.046(4) -0.009(3)
C95 0.103(4) 0.162(6) 0.099(5) -0.026(4) 0.071(4) -0.020(4)
C96 0.103(4) 0.162(6) 0.099(5) -0.026(4) 0.071(4) -0.020(4)
C97 0.103(4) 0.162(6) 0.099(5) -0.026(4) 0.071(4) -0.020(4)
N1 0.040(3) 0.039(3) 0.037(3) -0.001(2) 0.028(3) -0.004(2)
N1S 0.154(7) 0.052(4) 0.128(7) 0.001(4) 0.110(6) -0.002(4)
N2 0.048(3) 0.031(3) 0.041(3) 0.004(3) 0.027(3) -0.002(2)
N3 0.044(3) 0.040(3) 0.047(3) -0.012(3) 0.036(3) -0.017(2)
N4 0.037(3) 0.030(3) 0.059(4) -0.012(3) 0.035(3) -0.006(2)
Ni1 0.0321(4) 0.0347(4) 0.0323(4) 0.0006(3) 0.0208(4) -0.0019(3)
Ni2 0.0331(4) 0.0240(4) 0.0339(4) -0.0013(3) 0.0194(3) -0.0020(3)
Ni3 0.0333(4) 0.0245(4) 0.0348(4) -0.0028(3) 0.0220(3) -0.0028(3)
Ni4 0.0312(4) 0.0310(4) 0.0370(5) 0.0040(3) 0.0191(4) 0.0001(3)
Ni5 0.0320(4) 0.0269(4) 0.0424(5) -0.0069(3) 0.0242(4) -0.0031(3)
Ni6 0.0311(4) 0.0282(4) 0.0381(4) -0.0040(3) 0.0190(4) -0.0010(3)
O1 0.035(2) 0.035(2) 0.031(2) 0.0016(18) 0.0206(19) 0.0016(17)
O1S 0.076(4) 0.062(3) 0.086(4) 0.012(3) 0.041(3) 0.005(3)
O2 0.030(2) 0.041(2) 0.030(2) 0.0032(18) 0.0136(18) -0.0062(18)
O3 0.062(3) 0.046(3) 0.049(3) 0.004(2) 0.037(2) 0.015(2)
O4 0.049(2) 0.043(3) 0.049(3) 0.004(2) 0.029(2) 0.012(2)
O5 0.035(2) 0.027(2) 0.033(2) -0.0025(17) 0.0228(18) -0.0032(16)
O6 0.039(2) 0.027(2) 0.036(2) 0.0055(19) 0.0178(19) 0.0038(17)
O7 0.038(2) 0.038(2) 0.038(3) 0.0047(19) 0.025(2) 0.0006(18)
O8 0.032(2) 0.024(2) 0.040(2) -0.0062(17) 0.0224(19) -0.0037(16)
O9 0.033(2) 0.029(2) 0.038(2) 0.0027(17) 0.0241(19) -0.0005(16)
O10 0.0276(19) 0.027(2) 0.033(2) -0.0038(17) 0.0172(17) -0.0024(16)
O11 0.032(2) 0.037(2) 0.044(3) 0.0098(19) 0.015(2) -0.0022(19)
O12 0.038(2) 0.038(2) 0.044(3) 0.008(2) 0.023(2) -0.0012(19)
O13 0.043(2) 0.0235(19) 0.044(2) -0.0059(17) 0.031(2) -0.0061(17)
O14 0.030(2) 0.038(2) 0.050(3) -0.0062(19) 0.025(2) 0.0036(18)
O15 0.041(2) 0.035(2) 0.038(2) -0.0043(19) 0.018(2) -0.0039(19)
O16 0.036(2) 0.041(2) 0.045(3) -0.002(2) 0.024(2) -0.0004(18)
O17 0.044(2) 0.027(2) 0.048(3) -0.007(2) 0.029(2) -0.0083(17)
O18 0.044(2) 0.027(2) 0.042(3) -0.0113(19) 0.026(2) -0.0094(18)
O19 0.065(3) 0.032(2) 0.056(3) -0.003(2) 0.045(2) -0.004(2)
O20 0.056(3) 0.040(3) 0.052(3) -0.009(2) 0.036(2) -0.006(2)
O21 0.056(3) 0.037(2) 0.057(3) -0.010(2) 0.042(2) -0.009(2)
O22 0.054(3) 0.029(2) 0.056(3) 0.002(2) 0.030(2) 0.0023(19)
O23 0.093(4) 0.077(4) 0.084(4) -0.015(3) 0.070(3) -0.016(3)
Na1 0.0657(15) 0.0458(14) 0.0548(16) -0.0085(12) 0.0432(14) -0.0089(12)
Na2 0.0464(13) 0.0319(12) 0.0527(15) -0.0035(11) 0.0322(12) -0.0015(10)
C8SB 0.091(3) 0.086(3) 0.126(4) -0.004(3) 0.064(3) -0.009(2)

loop_
_atom_type_symbol
_atom_type_description
_atom_type_scat_dispersion_real
_atom_type_scat_dispersion_imag
_atom_type_scat_source
C C 0.0033 0.0016 'International Tables Vol C Tables 4.2.6.8 and 6.1.1.4'
N N 0.0061 0.0033 'International Tables Vol C Tables 4.2.6.8 and 6.1.1.4'
Ni Ni 0.3393 1.1124 'International Tables Vol C Tables 4.2.6.8 and 6.1.1.4'
O O 0.0106 0.0060 'International Tables Vol C Tables 4.2.6.8 and 6.1.1.4'
Na Na 0.0362 0.0249 'International Tables Vol C Tables 4.2.6.8 and 6.1.1.4'
H H 0.0000 0.0000 'International Tables Vol C Tables 4.2.6.8 and 6.1.1.4'

loop_
_geom_angle_atom_site_label_1
_geom_angle_atom_site_label_2
_geom_angle_atom_site_label_3
_geom_angle
O1 C1 C2 121.2(5)
O1 C1 C6 119.9(5)
C2 C1 C6 118.9(5)
O1 C1 Na1 43.8(2)
C2 C1 Na1 91.6(4)
C6 C1 Na1 133.9(4)
C2S C1S N1S 115.8(8)
C2S C1S H1S1 108.3
N1S C1S H1S1 108.3
C2S C1S H2S1 108.3
N1S C1S H2S1 108.3
H1S1 C1S H2S1 107.4
C1 C2 C3 121.4(6)
C1 C2 H2 119.3
C3 C2 H2 119.3
C1S C2S C3S 111.1(8)
C1S C2S H1S2 109.4
C3S C2S H1S2 109.4
C1S C2S H2S2 109.4
C3S C2S H2S2 109.4
H1S2 C2S H2S2 108.0
C2 C3 C4 120.2(6)
C2 C3 H3 119.9
C4 C3 H3 119.9
C2S C3S H1S3 109.5
C2S C3S H2S3 109.5
H1S3 C3S H2S3 109.5
C2S C3S H3S3 109.5
H1S3 C3S H3S3 109.5
H2S3 C3S H3S3 109.5
C5 C4 C3 120.0(6)
C5 C4 H4 120.0
C3 C4 H4 120.0
C5S C4S N1S 118.6(8)
C5S C4S H1S4 107.7
N1S C4S H1S4 107.7
C5S C4S H2S4 107.7
N1S C4S H2S4 107.7
H1S4 C4S H2S4 107.1
C4 C5 C6 119.9(6)
C4 C5 H5 120.1
C6 C5 H5 120.1
C4S C5S C6S 111.8(8)
C4S C5S H1S5 109.3
C6S C5S H1S5 109.3
C4S C5S H2S5 109.3
C6S C5S H2S5 109.3
H1S5 C5S H2S5 107.9
C5 C6 C1 119.6(6)
C5 C6 N1 125.5(5)
C1 C6 N1 114.9(5)
C5S C6S H1S6 109.5
C5S C6S H2S6 109.5
H1S6 C6S H2S6 109.5
C5S C6S H3S6 109.5
H1S6 C6S H3S6 109.5
H2S6 C6S H3S6 109.5
N1 C7 C8 126.2(5)
N1 C7 H7 116.9
C8 C7 H7 116.9
C8SA C7SA N1S 136.7(10)
C8SA C7SA H7S1 103.0
N1S C7SA H7S1 103.0
C8SA C7SA H7S2 103.0
N1S C7SA H7S2 103.0
H7S1 C7SA H7S2 105.1
C8SB C7SB N1S 130.5(11)
C8SB C7SB H7S3 104.7
N1S C7SB H7S3 104.7
C8SB C7SB H7S4 104.7
N1S C7SB H7S4 104.7
H7S3 C7SB H7S4 105.7
C9 C8 C13 118.0(5)
C9 C8 C7 116.2(5)
C13 C8 C7 125.8(5)
C7SA C8SA C9SA 115.1(11)
C7SA C8SA H1S8 108.5
C9SA C8SA H1S8 108.5
C7SA C8SA H2S8 108.5
C9SA C8SA H2S8 108.5
H1S8 C8SA H2S8 107.5
C10 C9 C8 122.4(6)
C10 C9 H9 118.8
C8 C9 H9 118.8
C8SA C9SA H9S1 109.5
C8SA C9SA H9S2 109.5
H9S1 C9SA H9S2 109.5
C8SA C9SA H9S3 109.5
H9S1 C9SA H9S3 109.5
H9S2 C9SA H9S3 109.5
C8SB C9SB H9S4 109.5
C8SB C9SB H9S5 109.5
H9S4 C9SB H9S5 109.5
C8SB C9SB H9S6 109.5
H9S4 C9SB H9S6 109.5
H9S5 C9SB H9S6 109.5
C9 C10 C11 118.5(6)
C9 C10 H10 120.7
C11 C10 H10 120.7
C11S C10S H3S1 109.5
C11S C10S H4S1 109.5
H3S1 C10S H4S1 109.5
C11S C10S H5S1 109.5
H3S1 C10S H5S1 109.5
H4S1 C10S H5S1 109.5
C12 C11 C10 121.9(6)
C12 C11 H11 119.0
C10 C11 H11 119.0
O1S C11S C10S 108.5(7)
O1S C11S H6S1 110.0
C10S C11S H6S1 110.0
O1S C11S H6S2 110.0
C10S C11S H6S2 110.0
H6S1 C11S H6S2 108.4
C11 C12 C13 120.9(6)
C11 C12 H12 119.5
C13 C12 H12 119.5
O1S C12S C13S 108.1(8)
O1S C12S H120 110.1
C13S C12S H120 110.1
O1S C12S H121 110.1
C13S C12S H121 110.1
H120 C12S H121 108.4
O2 C13 C12 119.7(5)
O2 C13 C8 122.0(5)
C12 C13 C8 118.2(5)
C12S C13S H10S 109.5
C12S C13S H11S 109.5
H10S C13S H11S 109.5
C12S C13S H12S 109.5
H10S C13S H12S 109.5
H11S C13S H12S 109.5
O3 C14 O4 127.7(6)
O3 C14 C15 115.4(7)
O4 C14 C15 116.8(7)
C20 C15 C16 120.8(9)
C20 C15 C14 120.4(9)
C16 C15 C14 118.9(8)
C15 C16 C17 117.0(12)
C15 C16 H16 121.5
C17 C16 H16 121.5
C18 C17 C16 118.3(13)
C18 C17 H17 120.8
C16 C17 H17 120.8
C19 C18 C17 124.0(12)
C19 C18 H18 118.0
C17 C18 H18 118.0
C18 C19 C20 116.4(12)
C18 C19 H19 121.8
C20 C19 H19 121.8
C19 C20 C15 123.5(11)
C19 C20 H20 118.3
C15 C20 H20 118.3
O5 C21 C22 121.0(5)
O5 C21 C26 119.6(5)
C22 C21 C26 119.4(5)
C21 C22 C23 120.3(6)
C21 C22 H22 119.8
C23 C22 H22 119.8
C24 C23 C22 119.9(6)
C24 C23 H23 120.1
C22 C23 H23 120.1
C25 C24 C23 120.4(6)
C25 C24 H24 119.8
C23 C24 H24 119.8
C24 C25 C26 119.8(6)
C24 C25 H25 120.1
C26 C25 H25 120.1
C25 C26 C21 120.0(6)
C25 C26 N2 125.3(6)
C21 C26 N2 114.4(5)
N2 C27 C28 127.1(6)
N2 C27 H27 116.4
C28 C27 H27 116.4
C29 C28 C33 118.9(6)
C29 C28 C27 115.7(5)
C33 C28 C27 125.4(5)
C30 C29 C28 121.8(6)
C30 C29 H29 119.1
C28 C29 H29 119.1
C29 C30 C31 119.9(6)
C29 C30 H30 120.1
C31 C30 H30 120.1
C32 C31 C30 119.2(6)
C32 C31 H31 120.4
C30 C31 H31 120.4
C31 C32 C33 123.4(6)
C31 C32 H32 118.3
C33 C32 H32 118.3
O6 C33 C32 121.1(5)
O6 C33 C28 122.2(5)
C32 C33 C28 116.7(5)
O8 C34 C35 118.9(5)
O8 C34 C39 119.8(5)
C35 C34 C39 121.2(5)
C34 C35 C36 118.2(6)
C34 C35 H35 120.9
C36 C35 H35 120.9
C37 C36 C35 119.6(6)
C37 C36 H36 120.2
C35 C36 H36 120.2
C38 C37 C36 120.6(6)
C38 C37 H37 119.7
C36 C37 H37 119.7
C37 C38 C39 121.7(6)
C37 C38 H38 119.1
C39 C38 H38 119.1
C38 C39 C34 118.6(6)
C38 C39 N3 126.2(6)
C34 C39 N3 115.1(5)
N3 C40 C41 127.4(6)
N3 C40 H40 116.3
C41 C40 H40 116.3
C46 C41 C42 118.6(6)
C46 C41 C40 126.3(6)
C42 C41 C40 115.1(6)
C43 C42 C41 121.0(7)
C43 C42 H42 119.5
C41 C42 H42 119.5
C42 C43 C44 120.5(7)
C42 C43 H43 119.8
C44 C43 H43 119.8
C45 C44 C43 119.8(7)
C45 C44 H44 120.1
C43 C44 H44 120.1
C44 C45 C46 123.2(6)
C44 C45 H45 118.4
C46 C45 H45 118.4
O7 C46 C45 120.6(5)
O7 C46 C41 122.4(5)
C45 C46 C41 116.9(6)
O11 C47 O12 120.9(5)
O11 C47 C48 120.2(5)
O12 C47 C48 118.9(5)
O11 C47 Ni4 61.9(3)
O12 C47 Ni4 59.2(3)
C48 C47 Ni4 173.2(4)
C49 C48 C53 117.9(6)
C49 C48 C47 121.5(6)
C53 C48 C47 120.6(6)
C48 C49 C50 122.1(7)
C48 C49 H49 119.0
C50 C49 H49 119.0
C51 C50 C49 119.9(8)
C51 C50 H50 120.1
C49 C50 H50 120.1
C50 C51 C52 120.0(7)
C50 C51 H51 120.0
C52 C51 H51 120.0
C53 C52 C51 120.2(7)
C53 C52 H52 119.9
C51 C52 H52 119.9
C52 C53 C48 119.8(7)
C52 C53 H53 120.1
C48 C53 H53 120.1
O13 C54 C59 120.2(5)
O13 C54 C55 121.7(5)
C59 C54 C55 118.2(5)
O13 C54 Na2 44.1(2)
C59 C54 Na2 130.5(4)
C55 C54 Na2 94.9(4)
C56 C55 C54 121.2(6)
C56 C55 H55 119.4
C54 C55 H55 119.4
C57 C56 C55 120.4(7)
C57 C56 H56 119.8
C55 C56 H56 119.8
C56 C57 C58 120.7(6)
C56 C57 H57 119.6
C58 C57 H57 119.6
C57 C58 C59 119.2(6)
C57 C58 H58 120.4
C59 C58 H58 120.4
C54 C59 N4 114.5(5)
C54 C59 C58 120.1(6)
N4 C59 C58 125.3(6)
N4 C60 C61 127.6(6)
N4 C60 H60 116.2
C61 C60 H60 116.2
C62 C61 C60 116.9(6)
C62 C61 C66 118.0(6)
C60 C61 C66 125.1(5)
C63 C62 C61 122.7(7)
C63 C62 H62 118.6
C61 C62 H62 118.6
C62 C63 C64 118.1(7)
C62 C63 H63 120.9
C64 C63 H63 120.9
C63 C64 C65 121.9(7)
C63 C64 H64 119.0
C65 C64 H64 119.0
C66 C65 C64 120.3(7)
C66 C65 H65 119.8
C64 C65 H65 119.8
O14 C66 C65 119.6(6)
O14 C66 C61 121.4(6)
C65 C66 C61 118.9(5)
O16 C67 O15 120.8(5)
O16 C67 C68 119.6(5)
O15 C67 C68 119.6(6)
O16 C67 Ni6 61.3(3)
O15 C67 Ni6 59.5(3)
C68 C67 Ni6 177.1(4)
C73 C68 C69 120.0(7)
C73 C68 C67 120.3(6)
C69 C68 C67 119.7(7)
C68 C69 C70 118.7(9)
C68 C69 H69 120.6
C70 C69 H69 120.6
C71 C70 C69 119.3(9)
C71 C70 H70 120.4
C69 C70 H70 120.4
C72 C71 C70 121.8(9)
C72 C71 H71 119.1
C70 C71 H71 119.1
C71 C72 C73 119.5(9)
C71 C72 H72 120.3
C73 C72 H72 120.3
C68 C73 C72 120.7(8)
C68 C73 H73 119.7
C72 C73 H73 119.7
O18 C74 O17 127.6(5)
O18 C74 C75 116.8(6)
O17 C74 C75 115.6(5)
C80 C75 C76 119.9(6)
C80 C75 C74 120.4(6)
C76 C75 C74 119.7(6)
C77 C76 C75 119.2(7)
C77 C76 H76 120.4
C75 C76 H76 120.4
C78 C77 C76 120.1(8)
C78 C77 H77 120.0
C76 C77 H77 120.0
C77 C78 C79 121.3(7)
C77 C78 H78 119.3
C79 C78 H78 119.3
C78 C79 C80 118.9(8)
C78 C79 H79 120.5
C80 C79 H79 120.5
C75 C80 C79 120.5(7)
C75 C80 H80 119.8
C79 C80 H80 119.8
O21 C81 O22 124.7(6)
O21 C81 C82 117.6(6)
O22 C81 C82 117.2(6)
C87 C82 C83 115.7(7)
C87 C82 C81 121.2(6)
C83 C82 C81 123.1(7)
C84 C83 C82 122.3(8)
C84 C83 H83 118.9
C82 C83 H83 118.9
C83 C84 C85 119.6(9)
C83 C84 H84 120.2
C85 C84 H84 120.2
C86 C85 C84 120.0(8)
C86 C85 H85 120.0
C84 C85 H85 120.0
C85 C86 C87 119.0(8)
C85 C86 H86 120.5
C87 C86 H86 120.5
C82 C87 C86 123.4(8)
C82 C87 H87 118.3
C86 C87 H87 118.3
O20 C88 O19 124.3(6)
O20 C88 C89 122.0(6)
O19 C88 C89 113.7(5)
C90 C89 C94 119.2(6)
C90 C89 C88 122.3(6)
C94 C89 C88 118.4(6)
C91 C90 C89 120.5(6)
C91 C90 H90 119.8
C89 C90 H90 119.8
C90 C91 C92 120.8(6)
C90 C91 H91 119.6
C92 C91 H91 119.6
C91 C92 C93 118.9(7)
C91 C92 H92 120.5
C93 C92 H92 120.5
C94 C93 C92 120.0(6)
C94 C93 H93 120.0
C92 C93 H93 120.0
C93 C94 C89 120.6(6)
C93 C94 H94 119.7
C89 C94 H94 119.7
O23 C95 C96 124.9(10)
O23 C95 C97 121.0(9)
C96 C95 C97 113.0(9)
C95 C96 H96A 109.5
C95 C96 H96B 109.5
H96A C96 H96B 109.5
C95 C96 H96C 109.5
H96A C96 H96C 109.5
H96B C96 H96C 109.5
C95 C97 H97A 109.5
C95 C97 H97B 109.5
H97A C97 H97B 109.5
C95 C97 H97C 109.5
H97A C97 H97C 109.5
H97B C97 H97C 109.5
C7 N1 C6 123.3(5)
C7 N1 Ni1 124.7(4)
C6 N1 Ni1 111.8(4)
C7SB N1S C1S 114.6(8)
C7SA N1S C1S 114.6(8)
C7SB N1S C4S 113.9(7)
C7SA N1S C4S 113.9(7)
C1S N1S C4S 111.5(8)
C7SA N1S H1S 105.2
C1S N1S H1S 105.2
C4S N1S H1S 105.2
C27 N2 C26 120.0(5)
C27 N2 Ni2 124.3(4)
C26 N2 Ni2 115.5(4)
C40 N3 C39 121.3(5)
C40 N3 Ni3 124.4(5)
C39 N3 Ni3 114.1(4)
C60 N4 C59 122.6(5)
C60 N4 Ni5 123.4(5)
C59 N4 Ni5 112.9(4)
O2 Ni1 N1 92.16(17)
O2 Ni1 O3 90.99(17)
N1 Ni1 O3 94.70(18)
O2 Ni1 O9 83.61(14)
N1 Ni1 O9 171.42(17)
O3 Ni1 O9 92.85(16)
O2 Ni1 O5 94.38(15)
N1 Ni1 O5 95.81(16)
O3 Ni1 O5 168.00(15)
O9 Ni1 O5 77.14(13)
O2 Ni1 O1 175.07(15)
N1 Ni1 O1 83.10(17)
O3 Ni1 O1 90.73(16)
O9 Ni1 O1 100.92(14)
O5 Ni1 O1 84.81(14)
O2 Ni1 Ni4 43.49(10)
N1 Ni1 Ni4 135.05(14)
O3 Ni1 Ni4 81.74(12)
O9 Ni1 Ni4 42.39(10)
O5 Ni1 Ni4 94.82(10)
O1 Ni1 Ni4 141.40(10)
O2 Ni1 Na1 145.21(12)
N1 Ni1 Na1 106.96(14)
O3 Ni1 Na1 59.35(13)
O9 Ni1 Na1 80.46(11)
O5 Ni1 Na1 111.73(11)
O1 Ni1 Na1 38.69(11)
Ni4 Ni1 Na1 109.19(5)
N2 Ni2 O6 91.25(18)
N2 Ni2 O10 168.49(17)
O6 Ni2 O10 79.63(14)
N2 Ni2 O8 99.66(17)
O6 Ni2 O8 102.68(15)
O10 Ni2 O8 75.80(13)
N2 Ni2 O1 98.18(17)
O6 Ni2 O1 100.75(14)
O10 Ni2 O1 90.47(14)
O8 Ni2 O1 150.08(14)
N2 Ni2 O5 78.28(17)
O6 Ni2 O5 169.50(14)
O10 Ni2 O5 110.66(13)
O8 Ni2 O5 78.69(13)
O1 Ni2 O5 81.67(13)
N2 Ni2 Na1 129.63(14)
O6 Ni2 Na1 81.53(11)
O10 Ni2 Na1 56.33(10)
O8 Ni2 Na1 130.62(10)
O1 Ni2 Na1 36.65(10)
O5 Ni2 Na1 105.63(10)
O7 Ni3 N3 92.06(19)
O7 Ni3 O13 98.53(14)
N3 Ni3 O13 100.99(15)
O7 Ni3 O5 104.20(14)
N3 Ni3 O5 95.12(16)
O13 Ni3 O5 151.54(15)
O7 Ni3 O9 78.20(15)
N3 Ni3 O9 164.94(16)
O13 Ni3 O9 91.87(13)
O5 Ni3 O9 76.50(13)
O7 Ni3 O8 171.00(14)
N3 Ni3 O8 79.21(18)
O13 Ni3 O8 81.19(14)
O5 Ni3 O8 78.98(13)
O9 Ni3 O8 110.79(14)
O7 Ni3 Na2 78.89(11)
N3 Ni3 Na2 133.14(13)
O13 Ni3 Na2 37.58(10)
O5 Ni3 Na2 131.72(10)
O9 Ni3 Na2 56.68(10)
O8 Ni3 Na2 105.45(10)
O9 Ni4 O2 84.71(14)
O9 Ni4 O4 93.45(16)
O2 Ni4 O4 87.38(16)
O9 Ni4 O7 79.10(14)
O2 Ni4 O7 89.33(15)
O4 Ni4 O7 172.11(16)
O9 Ni4 O12 98.33(15)
O2 Ni4 O12 176.31(15)
O4 Ni4 O12 90.35(16)
O7 Ni4 O12 93.28(15)
O9 Ni4 O11 159.52(14)
O2 Ni4 O11 115.19(14)
O4 Ni4 O11 83.21(16)
O7 Ni4 O11 104.68(15)
O12 Ni4 O11 61.61(14)
O9 Ni4 C47 128.87(18)
O2 Ni4 C47 145.78(18)
O4 Ni4 C47 84.53(18)
O7 Ni4 C47 102.13(17)
O12 Ni4 C47 30.89(16)
O11 Ni4 C47 30.81(16)
O9 Ni4 Ni1 44.43(10)
O2 Ni4 Ni1 42.59(10)
O4 Ni4 Ni1 79.46(12)
O7 Ni4 Ni1 93.28(10)
O12 Ni4 Ni1 139.66(11)
O11 Ni4 Ni1 152.01(11)
C47 Ni4 Ni1 161.70(14)
O9 Ni4 Na2 58.03(10)
O2 Ni4 Na2 142.42(11)
O4 Ni4 Na2 98.75(12)
O7 Ni4 Na2 79.59(10)
O12 Ni4 Na2 40.90(11)
O11 Ni4 Na2 102.37(11)
C47 Ni4 Na2 71.78(15)
Ni1 Ni4 Na2 101.86(5)
N4 Ni5 O14 90.97(18)
N4 Ni5 O10 170.67(17)
O14 Ni5 O10 84.22(14)
N4 Ni5 O18 99.66(17)
O14 Ni5 O18 93.54(16)
O10 Ni5 O18 88.64(14)
N4 Ni5 O13 81.44(18)
O14 Ni5 O13 172.31(14)
O10 Ni5 O13 103.12(14)
O18 Ni5 O13 88.97(15)
N4 Ni5 O8 96.99(16)
O14 Ni5 O8 96.42(15)
O10 Ni5 O8 75.68(13)
O18 Ni5 O8 160.42(14)
O13 Ni5 O8 83.37(14)
N4 Ni5 Ni6 134.23(15)
O14 Ni5 Ni6 43.54(10)
O10 Ni5 Ni6 42.39(10)
O18 Ni5 Ni6 81.99(12)
O13 Ni5 Ni6 144.13(10)
O8 Ni5 Ni6 93.72(10)
N4 Ni5 Na2 105.51(16)
O14 Ni5 Na2 144.73(12)
O10 Ni5 Na2 82.82(10)
O18 Ni5 Na2 53.56(12)
O13 Ni5 Na2 40.43(10)
O8 Ni5 Na2 111.79(10)
Ni6 Ni5 Na2 111.35(4)
O10 Ni6 O14 84.97(14)
O10 Ni6 O17 89.42(15)
O14 Ni6 O17 87.45(15)
O10 Ni6 O15 161.49(15)
O14 Ni6 O15 113.15(16)
O17 Ni6 O15 87.73(15)
O10 Ni6 O6 79.55(14)
O14 Ni6 O6 91.06(15)
O17 Ni6 O6 168.96(16)
O15 Ni6 O6 102.89(15)
O10 Ni6 O16 99.21(15)
O14 Ni6 O16 175.43(15)
O17 Ni6 O16 90.73(15)
O15 Ni6 O16 62.56(15)
O6 Ni6 O16 91.52(15)
O10 Ni6 C67 130.20(18)
O14 Ni6 C67 144.65(19)
O17 Ni6 C67 89.28(17)
O15 Ni6 C67 31.51(17)
O6 Ni6 C67 98.19(17)
O16 Ni6 C67 31.04(16)
O10 Ni6 Ni5 43.77(10)
O14 Ni6 Ni5 42.93(11)
O17 Ni6 Ni5 78.28(12)
O15 Ni6 Ni5 152.04(12)
O6 Ni6 Ni5 93.21(11)
O16 Ni6 Ni5 140.59(11)
C67 Ni6 Ni5 165.68(14)
O10 Ni6 Na1 58.83(11)
O14 Ni6 Na1 143.79(12)
O17 Ni6 Na1 91.34(11)
O15 Ni6 Na1 102.94(12)
O6 Ni6 Na1 83.41(11)
O16 Ni6 Na1 40.40(11)
C67 Ni6 Na1 71.44(16)
Ni5 Ni6 Na1 101.49(5)
C1 O1 Ni1 109.8(3)
C1 O1 Ni2 120.4(3)
Ni1 O1 Ni2 94.43(15)
C1 O1 Na1 112.4(3)
Ni1 O1 Na1 107.02(16)
Ni2 O1 Na1 110.72(16)
C12S O1S C11S 112.5(7)
C13 O2 Ni1 127.4(3)
C13 O2 Ni4 138.3(4)
Ni1 O2 Ni4 93.91(15)
C14 O3 Ni1 123.7(4)
C14 O4 Ni4 125.5(4)
C21 O5 Ni1 128.2(3)
C21 O5 Ni3 122.8(3)
Ni1 O5 Ni3 102.40(15)
C21 O5 Ni2 110.3(3)
Ni1 O5 Ni2 91.29(13)
Ni3 O5 Ni2 90.70(13)
C33 O6 Ni2 125.9(3)
C33 O6 Ni6 133.8(3)
Ni2 O6 Ni6 98.98(15)
C46 O7 Ni3 126.1(3)
C46 O7 Ni4 133.3(3)
Ni3 O7 Ni4 100.52(17)
C34 O8 Ni2 118.8(3)
C34 O8 Ni5 132.5(3)
Ni2 O8 Ni5 102.22(15)
C34 O8 Ni3 109.9(3)
Ni2 O8 Ni3 91.18(13)
Ni5 O8 Ni3 90.91(13)
Ni4 O9 Ni1 93.18(14)
Ni4 O9 Ni3 102.06(16)
Ni1 O9 Ni3 102.56(15)
Ni4 O9 Na2 87.69(13)
Ni1 O9 Na2 169.28(17)
Ni3 O9 Na2 87.68(12)
Ni4 O9 H100 114(6)
Ni1 O9 H100 100(6)
Ni3 O9 H100 136(6)
Na2 O9 H100 70(6)
Ni6 O10 Ni5 93.85(14)
Ni6 O10 Ni2 101.84(15)
Ni5 O10 Ni2 104.97(15)
Ni6 O10 Na1 86.71(13)
Ni5 O10 Na1 165.50(16)
Ni2 O10 Na1 89.06(12)
Ni6 O10 H101 103(6)
Ni5 O10 H101 113(5)
Ni2 O10 H101 133(4)
Na1 O10 H101 53(5)
C47 O11 Ni4 87.2(3)
C47 O12 Ni4 89.9(3)
C47 O12 Na2 166.5(4)
Ni4 O12 Na2 103.47(16)
C54 O13 Ni5 110.0(3)
C54 O13 Ni3 124.0(3)
Ni5 O13 Ni3 94.92(15)
C54 O13 Na2 111.6(3)
Ni5 O13 Na2 104.13(16)
Ni3 O13 Na2 109.32(15)
C66 O14 Ni5 125.8(4)
C66 O14 Ni6 136.1(4)
Ni5 O14 Ni6 93.53(14)
C67 O15 Ni6 89.0(3)
C67 O16 Ni6 87.6(3)
C67 O16 Na1 169.0(4)
Ni6 O16 Na1 103.28(17)
C74 O17 Ni6 127.6(4)
C74 O18 Ni5 123.9(4)
C74 O18 Na2 120.9(3)
Ni5 O18 Na2 90.08(14)
C88 O19 H19A 109.5
C88 O20 Na2 130.2(4)
C81 O21 Na2 126.7(4)
C81 O22 Na1 150.5(4)
C95 O23 Na1 144.0(6)
O22 Na1 O23 124.8(2)
O22 Na1 O1 107.92(17)
O23 Na1 O1 112.96(18)
O22 Na1 O16 103.37(16)
O23 Na1 O16 100.27(19)
O1 Na1 O16 104.85(16)
O22 Na1 O10 64.11(13)
O23 Na1 O10 169.42(19)
O1 Na1 O10 65.56(12)
O16 Na1 O10 70.76(13)
O22 Na1 C1 129.64(18)
O23 Na1 C1 89.95(18)
O1 Na1 C1 23.83(13)
O16 Na1 C1 104.47(16)
O10 Na1 C1 87.02(13)
O22 Na1 Ni6 82.79(12)
O23 Na1 Ni6 136.23(17)
O1 Na1 Ni6 83.36(11)
O16 Na1 Ni6 36.32(10)
O10 Na1 Ni6 34.46(7)
C1 Na1 Ni6 96.06(12)
O22 Na1 Ni1 80.15(12)
O23 Na1 Ni1 116.93(16)
O1 Na1 Ni1 34.28(9)
O16 Na1 Ni1 132.02(13)
O10 Na1 Ni1 68.28(8)
C1 Na1 Ni1 50.20(11)
Ni6 Na1 Ni1 99.45(6)
O22 Na1 Ni2 92.05(12)
O23 Na1 Ni2 140.69(16)
O1 Na1 Ni2 32.63(9)
O16 Na1 Ni2 81.41(12)
O10 Na1 Ni2 34.61(7)
C1 Na1 Ni2 52.47(10)
Ni6 Na1 Ni2 52.24(4)
Ni1 Na1 Ni2 50.62(4)
O22 Na1 H101 46.3(10)
O23 Na1 H101 168.1(12)
O1 Na1 H101 78.9(13)
O16 Na1 H101 77.0(19)
O10 Na1 H101 18.1(8)
C1 Na1 H101 102.0(12)
Ni6 Na1 H101 43.3(17)
Ni1 Na1 H101 71.8(19)
Ni2 Na1 H101 50.9(10)
O21 Na2 O13 141.02(18)
O21 Na2 O20 85.36(16)
O13 Na2 O20 125.41(16)
O21 Na2 O12 87.27(16)
O13 Na2 O12 109.21(16)
O20 Na2 O12 96.58(15)
O21 Na2 O18 86.29(15)
O13 Na2 O18 68.28(13)
O20 Na2 O18 97.16(14)
O12 Na2 O18 164.29(15)
O21 Na2 O9 87.69(14)
O13 Na2 O9 67.14(12)
O20 Na2 O9 164.77(15)
O12 Na2 O9 69.53(12)
O18 Na2 O9 95.89(12)
O21 Na2 C54 159.12(19)
O13 Na2 C54 24.26(13)
O20 Na2 C54 101.79(16)
O12 Na2 C54 111.01(17)
O18 Na2 C54 73.44(15)
O9 Na2 C54 89.43(13)
O21 Na2 Ni5 108.94(14)
O13 Na2 Ni5 35.44(10)
O20 Na2 Ni5 125.84(12)
O12 Na2 Ni5 134.73(12)
O18 Na2 Ni5 36.35(8)
O9 Na2 Ni5 69.29(8)
C54 Na2 Ni5 51.04(12)
O21 Na2 Ni4 90.80(11)
O13 Na2 Ni4 84.51(10)
O20 Na2 Ni4 132.21(13)
O12 Na2 Ni4 35.62(9)
O18 Na2 Ni4 130.16(10)
O9 Na2 Ni4 34.28(7)
C54 Na2 Ni4 98.38(11)
Ni5 Na2 Ni4 100.43(6)
O21 Na2 Ni3 121.60(13)
O13 Na2 Ni3 33.10(9)
O20 Na2 Ni3 152.97(13)
O12 Na2 Ni3 83.91(11)
O18 Na2 Ni3 87.29(9)
O9 Na2 Ni3 35.64(7)
C54 Na2 Ni3 53.87(10)
Ni5 Na2 Ni3 51.33(3)
Ni4 Na2 Ni3 52.97(3)
C7SB C8SB C9SB 109.2(12)
C7SB C8SB H8S2 109.8
C9SB C8SB H8S2 109.8
C7SB C8SB H8S3 109.8
C9SB C8SB H8S3 109.8
H8S2 C8SB H8S3 108.3

loop_
_geom_bond_atom_site_label_1
_geom_bond_atom_site_label_2
_geom_bond_distance
C1 O1 1.344(6)
C1 C2 1.367(8)
C1 C6 1.428(8)
C1 Na1 3.076(6)
C1S C2S 1.421(12)
C1S N1S 1.472(12)
C1S H1S1 0.9700
C1S H2S1 0.9700
C2 C3 1.366(9)
C2 H2 0.9300
C2S C3S 1.566(13)
C2S H1S2 0.9700
C2S H2S2 0.9700
C3 C4 1.402(10)
C3 H3 0.9300
C3S H1S3 0.9600
C3S H2S3 0.9600
C3S H3S3 0.9600
C4 C5 1.378(9)
C4 H4 0.9300
C4S C5S 1.475(10)
C4S N1S 1.483(10)
C4S H1S4 0.9700
C4S H2S4 0.9700
C5 C6 1.391(8)
C5 H5 0.9300
C5S C6S 1.501(11)
C5S H1S5 0.9700
C5S H2S5 0.9700
C6 N1 1.426(7)
C6S H1S6 0.9600
C6S H2S6 0.9600
C6S H3S6 0.9600
C7 N1 1.281(7)
C7 C8 1.441(8)
C7 H7 0.9300
C7SA C8SA 1.338(13)
C7SA N1S 1.454(11)
C7SA H7S1 0.9700
C7SA H7S2 0.9700
C7SB C8SB 1.355(16)
C7SB N1S 1.454(11)
C7SB H7S3 0.9700
C7SB H7S4 0.9700
C8 C9 1.422(8)
C8 C13 1.431(8)
C8SA C9SA 1.512(14)
C8SA H1S8 0.9700
C8SA H2S8 0.9700
C9 C10 1.366(9)
C9 H9 0.9300
C9SA H9S1 0.9600
C9SA H9S2 0.9600
C9SA H9S3 0.9600
C9SB C8SB 1.593(15)
C9SB H9S4 0.9600
C9SB H9S5 0.9600
C9SB H9S6 0.9600
C10 C11 1.380(9)
C10 H10 0.9300
C10S C11S 1.493(11)
C10S H3S1 0.9600
C10S H4S1 0.9600
C10S H5S1 0.9600
C11 C12 1.377(8)
C11 H11 0.9300
C11S O1S 1.425(9)
C11S H6S1 0.9700
C11S H6S2 0.9700
C12 C13 1.401(8)
C12 H12 0.9300
C12S O1S 1.397(10)
C12S C13S 1.523(13)
C12S H120 0.9700
C12S H121 0.9700
C13 O2 1.299(6)
C13S H10S 0.9600
C13S H11S 0.9600
C13S H12S 0.9600
C14 O3 1.246(8)
C14 O4 1.284(8)
C14 C15 1.511(10)
C15 C20 1.371(12)
C15 C16 1.398(13)
C16 C17 1.449(14)
C16 H16 0.9300
C17 C18 1.387(17)
C17 H17 0.9300
C18 C19 1.371(16)
C18 H18 0.9300
C19 C20 1.375(13)
C19 H19 0.9300
C20 H20 0.9300
C21 O5 1.348(6)
C21 C22 1.385(8)
C21 C26 1.395(8)
C22 C23 1.385(8)
C22 H22 0.9300
C23 C24 1.383(9)
C23 H23 0.9300
C24 C25 1.381(9)
C24 H24 0.9300
C25 C26 1.388(8)
C25 H25 0.9300
C26 N2 1.437(7)
C27 N2 1.256(7)
C27 C28 1.443(8)
C27 H27 0.9300
C28 C29 1.406(8)
C28 C33 1.427(8)
C29 C30 1.357(9)
C29 H29 0.9300
C30 C31 1.389(9)
C30 H30 0.9300
C31 C32 1.366(8)
C31 H31 0.9300
C32 C33 1.392(8)
C32 H32 0.9300
C33 O6 1.322(7)
C34 O8 1.362(6)
C34 C35 1.377(8)
C34 C39 1.392(8)
C35 C36 1.411(8)
C35 H35 0.9300
C36 C37 1.383(9)
C36 H36 0.9300
C37 C38 1.341(9)
C37 H37 0.9300
C38 C39 1.372(8)
C38 H38 0.9300
C39 N3 1.439(7)
C40 N3 1.263(7)
C40 C41 1.436(9)
C40 H40 0.9300
C41 C46 1.423(8)
C41 C42 1.418(9)
C42 C43 1.333(10)
C42 H42 0.9300
C43 C44 1.375(10)
C43 H43 0.9300
C44 C45 1.353(9)
C44 H44 0.9300
C45 C46 1.374(8)
C45 H45 0.9300
C46 O7 1.329(7)
C47 O11 1.258(7)
C47 O12 1.259(7)
C47 C48 1.498(8)
C47 Ni4 2.452(6)
C48 C49 1.366(9)
C48 C53 1.378(8)
C49 C50 1.370(10)
C49 H49 0.9300
C50 C51 1.332(11)
C50 H50 0.9300
C51 C52 1.378(11)
C51 H51 0.9300
C52 C53 1.379(10)
C52 H52 0.9300
C53 H53 0.9300
C54 O13 1.362(6)
C54 C59 1.379(8)
C54 C55 1.386(8)
C54 Na2 3.083(6)
C55 C56 1.374(8)
C55 H55 0.9300
C56 C57 1.341(9)
C56 H56 0.9300
C57 C58 1.377(10)
C57 H57 0.9300
C58 C59 1.407(8)
C58 H58 0.9300
C59 N4 1.409(8)
C60 N4 1.301(8)
C60 C61 1.422(9)
C60 H60 0.9300
C61 C62 1.414(8)
C61 C66 1.429(9)
C62 C63 1.355(10)
C62 H62 0.9300
C63 C64 1.385(10)
C63 H63 0.9300
C64 C65 1.391(9)
C64 H64 0.9300
C65 C66 1.378(9)
C65 H65 0.9300
C66 O14 1.331(6)
C67 O16 1.253(7)
C67 O15 1.270(6)
C67 C68 1.505(9)
C67 Ni6 2.428(6)
C68 C73 1.360(9)
C68 C69 1.364(10)
C69 C70 1.411(13)
C69 H69 0.9300
C70 C71 1.369(13)
C70 H70 0.9300
C71 C72 1.316(12)
C71 H71 0.9300
C72 C73 1.394(10)
C72 H72 0.9300
C73 H73 0.9300
C74 O18 1.248(7)
C74 O17 1.251(7)
C74 C75 1.521(8)
C75 C80 1.365(9)
C75 C76 1.393(9)
C76 C77 1.399(9)
C76 H76 0.9300
C77 C78 1.347(11)
C77 H77 0.9300
C78 C79 1.380(11)
C78 H78 0.9300
C79 C80 1.393(9)
C79 H79 0.9300
C80 H80 0.9300
C81 O21 1.229(7)
C81 O22 1.256(7)
C81 C82 1.546(9)
C82 C87 1.364(10)
C82 C83 1.404(10)
C83 C84 1.360(11)
C83 H83 0.9300
C84 C85 1.381(12)
C84 H84 0.9300
C85 C86 1.363(11)
C85 H85 0.9300
C86 C87 1.380(10)
C86 H86 0.9300
C87 H87 0.9300
C88 O20 1.214(7)
C88 O19 1.320(7)
C88 C89 1.487(8)
C89 C90 1.384(8)
C89 C94 1.381(8)
C90 C91 1.359(9)
C90 H90 0.9300
C91 C92 1.380(9)
C91 H91 0.9300
C92 C93 1.395(9)
C92 H92 0.9300
C93 C94 1.366(9)
C93 H93 0.9300
C94 H94 0.9300
C95 O23 1.192(10)
C95 C96 1.437(13)
C95 C97 1.486(13)
C96 H96A 0.9600
C96 H96B 0.9600
C96 H96C 0.9600
C97 H97A 0.9600
C97 H97B 0.9600
C97 H97C 0.9600
N1 Ni1 1.996(4)
N1S H1S 0.9800
N2 Ni2 2.010(5)
N3 Ni3 2.026(5)
N4 Ni5 2.002(5)
Ni1 O2 1.993(4)
Ni1 O3 2.035(4)
Ni1 O9 2.059(3)
Ni1 O5 2.071(3)
Ni1 O1 2.075(4)
Ni1 Ni4 2.9372(10)
Ni1 Na1 3.523(3)
Ni2 O6 2.028(4)
Ni2 O10 2.050(3)
Ni2 O8 2.074(4)
Ni2 O1 2.080(4)
Ni2 O5 2.193(3)
Ni2 Na1 3.609(2)
Ni3 O7 2.026(4)
Ni3 O13 2.067(3)
Ni3 O5 2.076(3)
Ni3 O9 2.083(4)
Ni3 O8 2.178(4)
Ni3 Na2 3.572(2)
Ni4 O9 1.983(4)
Ni4 O2 2.026(4)
Ni4 O4 2.050(4)
Ni4 O7 2.086(4)
Ni4 O12 2.107(4)
Ni4 O11 2.167(4)
Ni4 Na2 3.518(2)
Ni5 O14 2.006(4)
Ni5 O10 2.038(3)
Ni5 O18 2.046(4)
Ni5 O13 2.064(4)
Ni5 O8 2.091(3)
Ni5 Ni6 2.9395(11)
Ni5 Na2 3.452(2)
Ni6 O10 1.986(3)
Ni6 O14 2.029(4)
Ni6 O17 2.063(4)
Ni6 O15 2.092(4)
Ni6 O6 2.093(4)
Ni6 O16 2.133(4)
Ni6 Na1 3.505(2)
O1 Na1 2.303(4)
O9 Na2 2.987(4)
O9 H100 0.95(2)
O10 Na1 3.004(4)
O10 H101 0.985(16)
O12 Na2 2.369(4)
O13 Na2 2.308(4)
O16 Na1 2.334(5)
O18 Na2 2.777(4)
O19 H19A 0.8200
O20 Na2 2.319(5)
O21 Na2 2.279(4)
O22 Na1 2.256(5)
O23 Na1 2.260(5)
Na1 H101 2.54(7)
C8SB H8S2 0.9700
C8SB H8S3 0.9700

loop_
_geom_torsion_atom_site_label_1
_geom_torsion_atom_site_label_2
_geom_torsion_atom_site_label_3
_geom_torsion_atom_site_label_4
_geom_torsion
O1 C1 C2 C3 -178.4(6)
C6 C1 C2 C3 -0.2(9)
Na1 C1 C2 C3 -144.1(6)
N1S C1S C2S C3S 165.8(8)
C1 C2 C3 C4 0.9(10)
C2 C3 C4 C5 -0.8(11)
C3 C4 C5 C6 -0.1(10)
N1S C4S C5S C6S -177.5(9)
C4 C5 C6 C1 0.8(9)
C4 C5 C6 N1 178.5(6)
O1 C1 C6 C5 177.5(5)
C2 C1 C6 C5 -0.7(9)
Na1 C1 C6 C5 124.5(6)
O1 C1 C6 N1 -0.4(8)
C2 C1 C6 N1 -178.6(5)
Na1 C1 C6 N1 -53.4(7)
N1 C7 C8 C9 -177.5(5)
N1 C7 C8 C13 1.7(9)
N1S C7SA C8SA C9SA 161.2(12)
C13 C8 C9 C10 -2.7(9)
C7 C8 C9 C10 176.5(6)
C8 C9 C10 C11 2.1(10)
C9 C10 C11 C12 -1.3(10)
C10 C11 C12 C13 1.1(10)
C11 C12 C13 O2 178.7(5)
C11 C12 C13 C8 -1.7(8)
C9 C8 C13 O2 -178.0(5)
C7 C8 C13 O2 2.9(8)
C9 C8 C13 C12 2.4(8)
C7 C8 C13 C12 -176.8(5)
O3 C14 C15 C20 -145.4(8)
O4 C14 C15 C20 38.8(11)
O3 C14 C15 C16 34.3(11)
O4 C14 C15 C16 -141.5(8)
C20 C15 C16 C17 -1.4(15)
C14 C15 C16 C17 178.9(9)
C15 C16 C17 C18 1.6(18)
C16 C17 C18 C19 -1(2)
C17 C18 C19 C20 0(2)
C18 C19 C20 C15 -0.2(17)
C16 C15 C20 C19 0.7(15)
C14 C15 C20 C19 -179.6(9)
O5 C21 C22 C23 -173.8(5)
C26 C21 C22 C23 2.9(8)
C21 C22 C23 C24 0.2(8)
C22 C23 C24 C25 -0.9(9)
C23 C24 C25 C26 -1.5(10)
C24 C25 C26 C21 4.6(9)
C24 C25 C26 N2 177.8(5)
O5 C21 C26 C25 171.5(5)
C22 C21 C26 C25 -5.3(8)
O5 C21 C26 N2 -2.4(7)
C22 C21 C26 N2 -179.2(5)
N2 C27 C28 C29 -176.0(6)
N2 C27 C28 C33 6.4(10)
C33 C28 C29 C30 2.1(9)
C27 C28 C29 C30 -175.6(6)
C28 C29 C30 C31 1.1(9)
C29 C30 C31 C32 -2.1(9)
C30 C31 C32 C33 -0.3(9)
C31 C32 C33 O6 -176.5(5)
C31 C32 C33 C28 3.4(8)
C29 C28 C33 O6 175.7(5)
C27 C28 C33 O6 -6.8(9)
C29 C28 C33 C32 -4.3(8)
C27 C28 C33 C32 173.2(5)
O8 C34 C35 C36 -175.4(5)
C39 C34 C35 C36 0.6(8)
C34 C35 C36 C37 0.9(8)
C35 C36 C37 C38 -1.1(9)
C36 C37 C38 C39 -0.2(9)
C37 C38 C39 C34 1.6(8)
C37 C38 C39 N3 178.1(5)
O8 C34 C39 C38 174.1(5)
C35 C34 C39 C38 -1.8(8)
O8 C34 C39 N3 -2.8(7)
C35 C34 C39 N3 -178.7(5)
N3 C40 C41 C46 6.5(10)
N3 C40 C41 C42 -174.2(6)
C46 C41 C42 C43 0.0(9)
C40 C41 C42 C43 -179.3(6)
C41 C42 C43 C44 -1.2(11)
C42 C43 C44 C45 1.5(12)
C43 C44 C45 C46 -0.7(11)
C44 C45 C46 O7 179.9(6)
C44 C45 C46 C41 -0.4(9)
C42 C41 C46 O7 -179.6(5)
C40 C41 C46 O7 -0.4(9)
C42 C41 C46 C45 0.8(8)
C40 C41 C46 C45 180.0(5)
O11 C47 C48 C49 28.5(9)
O12 C47 C48 C49 -153.1(6)
O11 C47 C48 C53 -150.2(6)
O12 C47 C48 C53 28.2(9)
C53 C48 C49 C50 -0.3(10)
C47 C48 C49 C50 -179.1(7)
C48 C49 C50 C51 1.5(12)
C49 C50 C51 C52 -0.9(13)
C50 C51 C52 C53 -0.7(13)
C51 C52 C53 C48 1.9(11)
C49 C48 C53 C52 -1.3(10)
C47 C48 C53 C52 177.4(6)
O13 C54 C55 C56 -176.9(5)
C59 C54 C55 C56 2.4(8)
Na2 C54 C55 C56 -139.4(5)
C54 C55 C56 C57 0.7(9)
C55 C56 C57 C58 -2.1(10)
C56 C57 C58 C59 0.2(10)
O13 C54 C59 N4 -3.8(7)
C55 C54 C59 N4 176.9(5)
Na2 C54 C59 N4 -57.2(7)
O13 C54 C59 C58 175.1(5)
C55 C54 C59 C58 -4.2(8)
Na2 C54 C59 C58 121.7(6)
C57 C58 C59 C54 3.0(9)
C57 C58 C59 N4 -178.3(6)
N4 C60 C61 C62 -174.1(6)
N4 C60 C61 C66 3.9(10)
C60 C61 C62 C63 175.8(7)
C66 C61 C62 C63 -2.3(10)
C61 C62 C63 C64 1.7(11)
C62 C63 C64 C65 -1.5(12)
C63 C64 C65 C66 2.0(11)
C64 C65 C66 O14 178.6(6)
C64 C65 C66 C61 -2.6(9)
C62 C61 C66 O14 -178.5(5)
C60 C61 C66 O14 3.5(9)
C62 C61 C66 C65 2.7(9)
C60 C61 C66 C65 -175.3(6)
O16 C67 C68 C73 10.6(9)
O15 C67 C68 C73 -171.9(6)
O16 C67 C68 C69 -169.9(7)
O15 C67 C68 C69 7.6(9)
C73 C68 C69 C70 0.6(14)
C67 C68 C69 C70 -178.9(9)
C68 C69 C70 C71 -1.6(17)
C69 C70 C71 C72 0.6(18)
C70 C71 C72 C73 1.3(15)
C69 C68 C73 C72 1.3(11)
C67 C68 C73 C72 -179.3(6)
C71 C72 C73 C68 -2.2(12)
O18 C74 C75 C80 23.6(8)
O17 C74 C75 C80 -155.3(5)
O18 C74 C75 C76 -157.5(5)
O17 C74 C75 C76 23.6(7)
C80 C75 C76 C77 -0.6(9)
C74 C75 C76 C77 -179.5(6)
C75 C76 C77 C78 1.1(10)
C76 C77 C78 C79 1.1(11)
C77 C78 C79 C80 -3.8(11)
C76 C75 C80 C79 -2.0(9)
C74 C75 C80 C79 176.8(5)
C78 C79 C80 C75 4.2(10)
O21 C81 C82 C87 -9.3(10)
O22 C81 C82 C87 162.7(7)
O21 C81 C82 C83 172.6(8)
O22 C81 C82 C83 -15.5(10)
C87 C82 C83 C84 1.7(14)
C81 C82 C83 C84 179.9(9)
C82 C83 C84 C85 -3.0(18)
C83 C84 C85 C86 2.4(18)
C84 C85 C86 C87 -0.6(16)
C83 C82 C87 C86 0.2(13)
C81 C82 C87 C86 -178.0(8)
C85 C86 C87 C82 -0.8(15)
O20 C88 C89 C90 164.6(6)
O19 C88 C89 C90 -14.3(8)
O20 C88 C89 C94 -10.8(9)
O19 C88 C89 C94 170.3(6)
C94 C89 C90 C91 1.8(10)
C88 C89 C90 C91 -173.6(6)
C89 C90 C91 C92 -1.6(11)
C90 C91 C92 C93 -0.5(11)
C91 C92 C93 C94 2.3(11)
C92 C93 C94 C89 -2.1(11)
C90 C89 C94 C93 0.1(10)
C88 C89 C94 C93 175.6(6)
C8 C7 N1 C6 179.1(5)
C8 C7 N1 Ni1 4.6(8)
C5 C6 N1 C7 12.8(9)
C1 C6 N1 C7 -169.4(5)
C5 C6 N1 Ni1 -172.0(5)
C1 C6 N1 Ni1 5.8(6)
C8SB C7SB N1S C1S 175.6(16)
C8SB C7SB N1S C4S 45.4(19)
C8SA C7SA N1S C1S 91.7(17)
C8SA C7SA N1S C4S -38(2)
C2S C1S N1S C7SB 61.6(11)
C2S C1S N1S C7SA 61.6(11)
C2S C1S N1S C4S -167.0(8)
C5S C4S N1S C7SB -154.6(9)
C5S C4S N1S C7SA -154.6(9)
C5S C4S N1S C1S 73.7(12)
C28 C27 N2 C26 -175.1(6)
C28 C27 N2 Ni2 10.6(9)
C25 C26 N2 C27 24.4(9)
C21 C26 N2 C27 -162.1(5)
C25 C26 N2 Ni2 -160.8(5)
C21 C26 N2 Ni2 12.7(6)
C41 C40 N3 C39 -176.8(5)
C41 C40 N3 Ni3 -0.8(8)
C38 C39 N3 C40 12.3(8)
C34 C39 N3 C40 -171.1(5)
C38 C39 N3 Ni3 -164.2(5)
C34 C39 N3 Ni3 12.4(6)
C61 C60 N4 C59 176.1(6)
C61 C60 N4 Ni5 8.6(9)
C54 C59 N4 C60 -159.2(5)
C58 C59 N4 C60 22.0(9)
C54 C59 N4 Ni5 9.4(6)
C58 C59 N4 Ni5 -169.4(5)
C2 C1 O1 Ni1 173.3(4)
C6 C1 O1 Ni1 -4.9(6)
Na1 C1 O1 Ni1 119.0(3)
C2 C1 O1 Ni2 -78.9(6)
C6 C1 O1 Ni2 102.9(5)
Na1 C1 O1 Ni2 -133.2(4)
C2 C1 O1 Na1 54.3(6)
C6 C1 O1 Na1 -123.8(5)
C13S C12S O1S C11S 174.2(7)
C10S C11S O1S C12S -178.5(7)
C12 C13 O2 Ni1 166.4(4)
C8 C13 O2 Ni1 -13.2(7)
C12 C13 O2 Ni4 -4.0(8)
C8 C13 O2 Ni4 176.4(4)
O4 C14 O3 Ni1 18.3(10)
C15 C14 O3 Ni1 -157.0(5)
O3 C14 O4 Ni4 -14.5(10)
C15 C14 O4 Ni4 160.7(5)
C22 C21 O5 Ni1 -82.3(6)
C26 C21 O5 Ni1 101.0(5)
C22 C21 O5 Ni3 64.2(6)
C26 C21 O5 Ni3 -112.5(5)
C22 C21 O5 Ni2 168.9(4)
C26 C21 O5 Ni2 -7.8(6)
C32 C33 O6 Ni2 170.4(4)
C28 C33 O6 Ni2 -9.6(7)
C32 C33 O6 Ni6 6.7(8)
C28 C33 O6 Ni6 -173.3(4)
C45 C46 O7 Ni3 169.4(4)
C41 C46 O7 Ni3 -10.3(7)
C45 C46 O7 Ni4 -13.7(8)
C41 C46 O7 Ni4 166.6(4)
C35 C34 O8 Ni2 65.7(5)
C39 C34 O8 Ni2 -110.2(5)
C35 C34 O8 Ni5 -80.5(6)
C39 C34 O8 Ni5 103.5(5)
C35 C34 O8 Ni3 168.7(4)
C39 C34 O8 Ni3 -7.3(5)
O12 C47 O11 Ni4 -5.9(6)
C48 C47 O11 Ni4 172.6(5)
O11 C47 O12 Ni4 6.0(6)
C48 C47 O12 Ni4 -172.4(5)
O11 C47 O12 Na2 -166.8(13)
C48 C47 O12 Na2 15(2)
Ni4 C47 O12 Na2 -172.8(18)
C59 C54 O13 Ni5 -3.6(6)
C55 C54 O13 Ni5 175.7(4)
Na2 C54 O13 Ni5 115.1(3)
C59 C54 O13 Ni3 107.2(5)
C55 C54 O13 Ni3 -73.5(6)
Na2 C54 O13 Ni3 -134.1(4)
C59 C54 O13 Na2 -118.7(5)
C55 C54 O13 Na2 60.6(6)
C65 C66 O14 Ni5 156.0(4)
C61 C66 O14 Ni5 -22.7(7)
C65 C66 O14 Ni6 6.8(8)
C61 C66 O14 Ni6 -171.9(4)
O16 C67 O15 Ni6 0.6(5)
C68 C67 O15 Ni6 -176.9(5)
O15 C67 O16 Ni6 -0.6(5)
C68 C67 O16 Ni6 176.9(5)
O15 C67 O16 Na1 172.3(16)
C68 C67 O16 Na1 -10(2)
Ni6 C67 O16 Na1 173(2)
O18 C74 O17 Ni6 8.4(8)
C75 C74 O17 Ni6 -172.9(3)
O17 C74 O18 Ni5 -0.5(8)
C75 C74 O18 Ni5 -179.3(3)
O17 C74 O18 Na2 -114.3(5)
C75 C74 O18 Na2 66.9(5)
O19 C88 O20 Na2 6.5(9)
C89 C88 O20 Na2 -172.3(4)
O22 C81 O21 Na2 -14.8(9)
C82 C81 O21 Na2 156.6(4)
O21 C81 O22 Na1 -174.7(5)
C82 C81 O22 Na1 14.0(11)
C96 C95 O23 Na1 -144.0(9)
C97 C95 O23 Na1 23(2)
N1S C7SB C8SB C9SB -165.9(10)
